data_1575604
loop_
_publ_author_name
'Karnbrock, Simon B. H.'
'K&#xf6;ster, Jan F'
'Becker, Isabelle'
'Golz, Christopher'
'Meyer, Franc'
'Gimferrer, Mart&#xed;'
'Alcarazo, Manuel'

_publ_section_title
;
 Bis(amidophenolate)-supported pnictoranides: Lewis acid-induced
 electromerism in a bismuth complex.
;
_journal_issue 31
_journal_name_full 'Chemical science'
_journal_page_first 14178
_journal_page_last 14185
_journal_paper_doi 10.1039/d5sc03374h
_journal_volume 16
_journal_year 2025
_chemical_formula_moiety 'C18 H36 K N2 O6, 1(C34 H44 N2 O2 P)'
_chemical_formula_sum 'C52 H80 K N4 O8 P'
_chemical_formula_weight 959.27
_space_group_crystal_system monoclinic
_space_group_IT_number 14
_space_group_name_Hall '-P 2ybc'
_space_group_name_H-M_alt 'P 1 21/c 1'
_atom_sites_solution_hydrogens geom
_atom_sites_solution_primary dual
_audit_creation_date 2024-12-02
_audit_creation_method
;FinalCif V144 by Daniel Kratzert, Freiburg 2024, 
https://dkratzert.de/finalcif.html
;
_audit_update_record
;
2025-04-30 deposited with the CCDC.	2025-06-30 downloaded from the CCDC.
;
_cell_angle_alpha 90
_cell_angle_beta 103.203(2)
_cell_angle_gamma 90
_cell_formula_units_Z 4
_cell_length_a 14.9091(6)
_cell_length_b 16.9235(8)
_cell_length_c 21.9544(9)
_cell_measurement_reflns_used 9804
_cell_measurement_temperature 100.00
_cell_measurement_theta_max 27.878
_cell_measurement_theta_min 2.253
_cell_volume 5393.0(4)
_computing_cell_refinement 'SAINT V8.40B (?, 2016)'
_computing_data_collection 'Bruker BIS 8.5.1.2 Release/2023-09-07 and APEX5 2023.9-2'
_computing_data_reduction 'SAINT V8.40B (?, 2016)'
_computing_molecular_graphics 'Olex2 1.5 (Dolomanov et al., 2009)'
_computing_publication_material 'Olex2 1.5 (Dolomanov et al., 2009)'
_computing_structure_refinement 'XL  (Sheldrick, 2008)'
_computing_structure_solution 'XT  (Sheldrick, 2015)'
_diffrn_ambient_environment N~2~
_diffrn_ambient_temperature 100.00
_diffrn_detector CPAD
_diffrn_detector_area_resol_mean 7.41
_diffrn_detector_type 'Bruker PHOTON III'
_diffrn_measured_fraction_theta_full 1.000
_diffrn_measured_fraction_theta_max 0.999
_diffrn_measurement_device 'four-circle diffractometer'
_diffrn_measurement_device_type 'Bruker D8 VENTURE dual wavelength Mo/Ag'
_diffrn_measurement_method '\w and \f scans'
_diffrn_measurement_specimen_support 'MiTeGen micromount'
_diffrn_radiation_monochromator 'mirror optics'
_diffrn_radiation_probe x-ray
_diffrn_radiation_type MoK\a
_diffrn_radiation_wavelength 0.71073
_diffrn_reflns_av_R_equivalents 0.0237
_diffrn_reflns_av_unetI/netI 0.0081
_diffrn_reflns_Laue_measured_fraction_full 1.000
_diffrn_reflns_Laue_measured_fraction_max 0.999
_diffrn_reflns_limit_h_max 19
_diffrn_reflns_limit_h_min -19
_diffrn_reflns_limit_k_max 22
_diffrn_reflns_limit_k_min -22
_diffrn_reflns_limit_l_max 28
_diffrn_reflns_limit_l_min -29
_diffrn_reflns_number 189301
_diffrn_reflns_point_group_measured_fraction_full 1.000
_diffrn_reflns_point_group_measured_fraction_max 0.999
_diffrn_reflns_theta_full 25.242
_diffrn_reflns_theta_max 28.287
_diffrn_reflns_theta_min 1.927
_diffrn_source 'microfocus sealed X-ray tube'
_diffrn_source_current 1.4
_diffrn_source_power 0.07
_diffrn_source_type 'Incoatec I\ms'
_diffrn_source_voltage 50.0
_diffrn_standards_number 0
_exptl_absorpt_coefficient_mu 0.181
_exptl_absorpt_correction_T_max 0.9839
_exptl_absorpt_correction_T_min 0.9373
_exptl_absorpt_correction_type multi-scan
_exptl_absorpt_process_details
;
SADABS-2016/2 (Bruker,2016/2) was used for absorption correction.
wR2(int) was 0.1251 before and 0.0320 after correction.
The Ratio of minimum to maximum transmission is 0.9526.
The \l/2 correction factor is Not present.
;
_exptl_crystal_colour colourless
_exptl_crystal_colour_primary colourless
_exptl_crystal_density_diffrn 1.181
_exptl_crystal_description block
_exptl_crystal_F_000 2072
_exptl_crystal_recrystallization_method 'Re-crystallisation from solvent: Toluene'
_exptl_crystal_size_max 0.514
_exptl_crystal_size_mid 0.284
_exptl_crystal_size_min 0.216
_refine_diff_density_max 0.887
_refine_diff_density_min -0.590
_refine_diff_density_rms 0.057
_refine_ls_extinction_method none
_refine_ls_goodness_of_fit_ref 1.022
_refine_ls_hydrogen_treatment constr
_refine_ls_matrix_type full
_refine_ls_number_parameters 1065
_refine_ls_number_reflns 13376
_refine_ls_number_restraints 1801
_refine_ls_restrained_S_all 1.228
_refine_ls_R_factor_all 0.0779
_refine_ls_R_factor_gt 0.0724
_refine_ls_shift/su_max 0.002
_refine_ls_shift/su_mean 0.000
_refine_ls_structure_factor_coef Fsqd
_refine_ls_weighting_details 'w=1/[\s^2^(Fo^2^)+(0.0745P)^2^+5.9136P] where P=(Fo^2^+2Fc^2^)/3'
_refine_ls_weighting_scheme calc
_refine_ls_wR_factor_gt 0.1776
_refine_ls_wR_factor_ref 0.1824
_reflns_Friedel_coverage 0.000
_reflns_number_gt 12136
_reflns_number_total 13376
_reflns_threshold_expression 'I > 2\s(I)'
_cod_data_source_file d5sc03374h3.cif
_cod_data_source_block mo_2460_cg_0m
_cod_database_code 1575604
_olex2_refinement_description
;
1. Fixed Uiso
 At 1.2 times of:
  All C(H) groups, All C(H,H) groups
 At 1.5 times of:
  All C(H,H,H) groups
2. Restrained distances
 N3A-C35A \\sim N3A-C37A \\sim N3A-C39A \\sim N4A-C50A \\sim N4A-C48A \\sim
N4A-C52A
 with sigma of 0.02
 C34A-C33A \\sim C34B-C33B
 with sigma of 0.04
 N1A-C15A \\sim N1B-C15B
 with sigma of 0.02
 C31A-C34A \\sim C31B-C34B
 with sigma of 0.02
 C23A-C34A \\sim C23B-C34B
 with sigma of 0.04
 C31A-C33A \\sim C31B-C33B
 with sigma of 0.02
 C16A-C15A \\sim C16B-C15B
 with sigma of 0.02
 C32A-C34A \\sim C32B-C34B
 with sigma of 0.04
 C28A-C27A \\sim C28B-C27B
 with sigma of 0.02
 C16A-C17A \\sim C16B-C17B
 with sigma of 0.02
 C15A-C20A \\sim C15B-C20B
 with sigma of 0.02
 C32A-C33A \\sim C32B-C33B
 with sigma of 0.04
 C17A-C18A \\sim C17B-C18B
 with sigma of 0.02
 C31A-C32A \\sim C31B-C32B
 with sigma of 0.02
 C18A-C19A \\sim C18B-C19B
 with sigma of 0.02
 C25A-C27A \\sim C25B-C27B
 with sigma of 0.02
 C20A-C19A \\sim C20B-C19B
 with sigma of 0.02
 P1A-C15A \\sim P1B-C15B
 with sigma of 0.04
 C27A-C30A \\sim C27B-C30B
 with sigma of 0.02
 N2A-C15A \\sim N2B-C15B
 with sigma of 0.04
 C23A-C33A \\sim C23B-C33B
 with sigma of 0.04
 N2A-C17A \\sim N2B-C17B
 with sigma of 0.04
 C23A-C32A \\sim C23B-C32B
 with sigma of 0.04
 N1A-C20A \\sim N1B-C20B
 with sigma of 0.04
 C6A-C15A \\sim C6B-C15B
 with sigma of 0.04
 C4A-C7A \\sim C4B-C7B
 with sigma of 0.02
 C16A-C18A \\sim C16B-C18B
 with sigma of 0.04
 C16A-C20A \\sim C16B-C20B
 with sigma of 0.04
 C27A-C29A \\sim C27B-C29B
 with sigma of 0.02
 C15A-C17A \\sim C15B-C17B
 with sigma of 0.04
 C15A-C19A \\sim C15B-C19B
 with sigma of 0.04
 C17A-C19A \\sim C17B-C19B
 with sigma of 0.04
 C24A-C27A \\sim C24B-C27B
 with sigma of 0.04
 C18A-C20A \\sim C18B-C20B
 with sigma of 0.04
 C7A-C8A \\sim C7B-C8B
 with sigma of 0.02
 C7A-C10A \\sim C7B-C10B
 with sigma of 0.02
 C28A-C25A \\sim C28B-C25B
 with sigma of 0.04
 C28A-C30A \\sim C28B-C30B
 with sigma of 0.04
 C7A-C9A \\sim C7B-C9B
 with sigma of 0.02
 C28A-C29A \\sim C28B-C29B
 with sigma of 0.04
 C23A-C31A \\sim C23B-C31B
 with sigma of 0.02
 C25A-C30A \\sim C25B-C30B
 with sigma of 0.04
 C25A-C29A \\sim C25B-C29B
 with sigma of 0.04
 C3A-C7A \\sim C3B-C7B
 with sigma of 0.04
 C22A-C31A \\sim C22B-C31B
 with sigma of 0.04
 C5A-C7A \\sim C5B-C7B
 with sigma of 0.04
 C26A-C27A \\sim C26B-C27B
 with sigma of 0.04
 C30A-C29A \\sim C30B-C29B
 with sigma of 0.04
 C4A-C8A \\sim C4B-C8B
 with sigma of 0.04
 C31A-C24A \\sim C31B-C24B
 with sigma of 0.04
 C4A-C10A \\sim C4B-C10B
 with sigma of 0.04
 C4A-C9A \\sim C4B-C9B
 with sigma of 0.04
 C8A-C10A \\sim C8B-C10B
 with sigma of 0.04
 C8A-C9A \\sim C8B-C9B
 with sigma of 0.04
 C38A-C37A \\sim C39A-C40A \\sim C36A-C35A \\sim C52A-C51A \\sim C48A-C47A
\\sim C50A-C49A
 with sigma of 0.02
 C10A-C9A \\sim C10B-C9B
 with sigma of 0.04
 O7A-C45A \\sim O7A-C40A \\sim O5A-C38A \\sim O5A-C43A \\sim O3A-C36A \\sim
O3A-C41A \\sim O4A-C42A ~
 O4A-C47A \\sim O8A-C46A \\sim O8A-C51A \\sim O6A-C44A \\sim O6A-C49A
 with sigma of 0.02
 K1A-O3A \\sim K1A-O4A \\sim K1A-O5A \\sim K1A-O6A \\sim K1A-O7A \\sim K1A-O8A
 with sigma of 0.02
 K1A-N3A \\sim K1A-N4A
 with sigma of 0.02
 K1B-O3B \\sim K1B-O4B \\sim K1B-O8B \\sim K1B-O7B \\sim K1B-O6B \\sim K1B-O5B
 with sigma of 0.02
 P1A-O2A \\sim P1B-O2B
 with sigma of 0.02
 N3B-C35B \\sim N3B-C39B \\sim N3B-C37B \\sim N4B-C48B \\sim N4B-C50B \\sim
N4B-C52B
 with sigma of 0.02
 P1A-O1A \\sim P1B-O1B
 with sigma of 0.02
 C47B-C48B \\sim C51B-C52B \\sim C50B-C49B \\sim C35B-C36B \\sim C39B-C40B
\\sim C38B-C37B
 with sigma of 0.02
 P1A-N2A \\sim P1B-N2B
 with sigma of 0.02
 C43B-C44B \\sim C45B-C46B \\sim C41B-C42B
 with sigma of 0.02
 P1A-N1A \\sim P1B-N1B
 with sigma of 0.02
 O2A-C22A \\sim O2B-C22B
 with sigma of 0.02
 O1A-C1A \\sim O1B-C1B
 with sigma of 0.02
 N2A-C21A \\sim N2B-C21B
 with sigma of 0.02
 N2A-C16A \\sim N2B-C16B
 with sigma of 0.02
 N1A-C6A \\sim N1B-C6B
 with sigma of 0.02
 C1A-C2A \\sim C1B-C2B
 with sigma of 0.02
 C1A-C6A \\sim C1B-C6B
 with sigma of 0.02
 C22A-C21A \\sim C22B-C21B
 with sigma of 0.02
 C22A-C23A \\sim C22B-C23B
 with sigma of 0.02
 C2A-C11A \\sim C2B-C11B
 with sigma of 0.02
 C2A-C3A \\sim C2B-C3B
 with sigma of 0.02
 C6A-C5A \\sim C6B-C5B
 with sigma of 0.02
 C21A-C26A \\sim C21B-C26B
 with sigma of 0.02
 C11A-C12A \\sim C11B-C12B
 with sigma of 0.02
 C11A-C14A \\sim C11B-C14B
 with sigma of 0.02
 C11A-C13A \\sim C11B-C13B
 with sigma of 0.02
 C23A-C24A \\sim C23B-C24B
 with sigma of 0.02
 C3A-C4A \\sim C3B-C4B
 with sigma of 0.02
 C5A-C4A \\sim C5B-C4B
 with sigma of 0.02
 C24A-C25A \\sim C24B-C25B
 with sigma of 0.02
 C25A-C26A \\sim C25B-C26B
 with sigma of 0.02
 P1A-C1A \\sim P1B-C1B
 with sigma of 0.04
 P1A-C22A \\sim P1B-C22B
 with sigma of 0.04
 P1A-C6A \\sim P1B-C6B
 with sigma of 0.04
 P1A-C21A \\sim P1B-C21B
 with sigma of 0.04
 P1A-C16A \\sim P1B-C16B
 with sigma of 0.04
 O2A-O1A \\sim O2B-O1B
 with sigma of 0.04
 O2A-N2A \\sim O2B-N2B
 with sigma of 0.04
 O2A-N1A \\sim O2B-N1B
 with sigma of 0.04
 O2A-C21A \\sim O2B-C21B
 with sigma of 0.04
 O2A-C23A \\sim O2B-C23B
 with sigma of 0.04
 O1A-N2A \\sim O1B-N2B
 with sigma of 0.04
 O1A-N1A \\sim O1B-N1B
 with sigma of 0.04
 O1A-C2A \\sim O1B-C2B
 with sigma of 0.04
 O1A-C6A \\sim O1B-C6B
 with sigma of 0.04
 N2A-N1A \\sim N2B-N1B
 with sigma of 0.04
 N2A-C22A \\sim N2B-C22B
 with sigma of 0.04
 N2A-C26A \\sim N2B-C26B
 with sigma of 0.04
 N1A-C1A \\sim N1B-C1B
 with sigma of 0.04
 N1A-C5A \\sim N1B-C5B
 with sigma of 0.04
 N1A-C16A \\sim N1B-C16B
 with sigma of 0.04
 C1A-C11A \\sim C1B-C11B
 with sigma of 0.04
 C1A-C3A \\sim C1B-C3B
 with sigma of 0.04
 C1A-C5A \\sim C1B-C5B
 with sigma of 0.04
 C22A-C24A \\sim C22B-C24B
 with sigma of 0.04
 C22A-C26A \\sim C22B-C26B
 with sigma of 0.04
 C2A-C6A \\sim C2B-C6B
 with sigma of 0.04
 C2A-C4A \\sim C2B-C4B
 with sigma of 0.04
 C2A-C12A \\sim C2B-C12B
 with sigma of 0.04
 C2A-C14A \\sim C2B-C14B
 with sigma of 0.04
 C2A-C13A \\sim C2B-C13B
 with sigma of 0.04
 C6A-C4A \\sim C6B-C4B
 with sigma of 0.04
 C21A-C23A \\sim C21B-C23B
 with sigma of 0.04
 C21A-C16A \\sim C21B-C16B
 with sigma of 0.04
 C21A-C25A \\sim C21B-C25B
 with sigma of 0.04
 C11A-C3A \\sim C11B-C3B
 with sigma of 0.04
 C23A-C25A \\sim C23B-C25B
 with sigma of 0.04
 C3A-C5A \\sim C3B-C5B
 with sigma of 0.04
 C12A-C14A \\sim C12B-C14B
 with sigma of 0.04
 C12A-C13A \\sim C12B-C13B
 with sigma of 0.04
 C14A-C13A \\sim C14B-C13B
 with sigma of 0.04
 C24A-C26A \\sim C24B-C26B
 with sigma of 0.04
 K1A-O3A \\sim K1B-O5B \\sim K1A-O4A \\sim K1B-O6B \\sim K1A-O6A \\sim K1A-O8A
\\sim K1B-O8B \\sim K1A-O5A
 \\sim K1B-O7B \\sim K1A-O7A \\sim K1B-O3B \\sim K1B-O4B
 with sigma of 0.02
 K1B-N3B \\sim K1A-N3A \\sim K1B-N4B \\sim K1A-N4A
 with sigma of 0.02
 O6B-C44B \\sim O6B-C49B \\sim O5B-C43B \\sim O5B-C38B \\sim O4B-C47B \\sim
O4B-C42B \\sim O3B-C41B ~
 O3B-C36B \\sim O7B-C40B \\sim O7B-C45B \\sim O8B-C51B \\sim O8B-C46B
 with sigma of 0.02
3. Uiso/Uaniso restraints and constraints
C34A \\sim C34B: within 2A with sigma of 0.01 and sigma for terminal atoms of
0.04 within 2A
C33A \\sim C33B: within 2A with sigma of 0.01 and sigma for terminal atoms of
0.02 within 2A
C32A \\sim C32B: within 2A with sigma of 0.01 and sigma for terminal atoms of
0.02 within 2A
C31A \\sim C31B: within 2A with sigma of 0.001 and sigma for terminal atoms of
0.002 within 2A
P1A \\sim P1B: within 2A with sigma of 0.001 and sigma for terminal atoms of
0.002 within 2A
C7A \\sim C7B: within 2A with sigma of 0.003 and sigma for terminal atoms of
0.009 within 2A
C27A \\sim C27B: within 2A with sigma of 0.003 and sigma for terminal atoms of
0.009 within 2A
C20B \\sim C20A: within 2A with sigma of 0.003 and sigma for terminal atoms of
0.009 within 2A
C19A \\sim C19B: within 2A with sigma of 0.003 and sigma for terminal atoms of
0.009 within 2A
C18A \\sim C18B: within 2A with sigma of 0.003 and sigma for terminal atoms of
0.009 within 2A
C17A \\sim C17B: within 2A with sigma of 0.003 and sigma for terminal atoms of
0.009 within 2A
C15A \\sim C15B: within 2A with sigma of 0.003 and sigma for terminal atoms of
0.009 within 2A
Uanis(C45A) \\sim Ueq: with sigma of 0.003 and sigma for terminal atoms of 0.009
Uanis(C44B) \\sim Ueq: with sigma of 0.003 and sigma for terminal atoms of 0.009
Uanis(C50B) \\sim Ueq, Uanis(C52A) \\sim Ueq: with sigma of 0.003 and sigma for
terminal atoms of 0.009
Uanis(C16A) = Uanis(C16B)
Uanis(N2B) = Uanis(N2A)
Uanis(N1B) = Uanis(N1A)
Uanis(O2B) = Uanis(O2A)
Uanis(O1A) = Uanis(O1B)
Uanis(C21B) = Uanis(C21A)
Uanis(C22B) = Uanis(C22A)
Uanis(C26A) = Uanis(C26B)
Uanis(C25B) = Uanis(C25A)
Uanis(C24B) = Uanis(C24A)
Uanis(C23B) = Uanis(C23A)
Uanis(C6B) = Uanis(C6A)
Uanis(C1A) = Uanis(C1B)
Uanis(C2A) = Uanis(C2B)
Uanis(C3A) = Uanis(C3B)
Uanis(C4A) = Uanis(C4B)
Uanis(C5A) = Uanis(C5B)
Uanis(C11B) = Uanis(C11A)
Uanis(C13A) = Uanis(C13B)
Uanis(C14B) = Uanis(C14A)
Uanis(C12A) = Uanis(C12B)
4. Rigid body (RIGU) restrains
 P1B, O1B, O2B, N1B, N2B, C1B, C2B, C3B, C4B, C5B, C6B, C7B, C8B, C9B, C10B,
 C11B, C12B, C13B, C14B, C15B, C16B, C17B, C18B, C19B, C20B, C21B, C22B, C23B,
 C24B, C25B, C26B, C27B, C28B, C29B, C30B, C31B, C32B, C33B, C34B
 with sigma for 1-2 distances of 0.001 and sigma for 1-3 distances of 0.002
 P1A, O1A, O2A, N1A, N2A, C1A, C2A, C3A, C4A, C5A, C6A, C7A, C8A, C9A, C10A,
 C11A, C12A, C13A, C14A, C15A, C16A, C17A, C18A, C19A, C20A, C21A, C22A, C23A,
 C24A, C25A, C26A, C27A, C28A, C29A, C30A, C31A, C32A, C33A, C34A
 with sigma for 1-2 distances of 0.001 and sigma for 1-3 distances of 0.002
 K1A, O3A, O4A, O5A, O6A, O7A, O8A, N3A, N4A, C35A, C36A, C37A, C38A, C39A,
 C40A, C41A, C42A, C43A, C44A, C45A, C46A, C47A, C48A, C49A, C50A, C51A, C52A
 with sigma for 1-2 distances of 0.001 and sigma for 1-3 distances of 0.002
 K1B, O3B, O4B, O5B, O6B, O7B, O8B, N3B, N4B, C35B, C36B, C37B, C38B, C39B,
 C40B, C41B, C42B, C43B, C44B, C45B, C46B, C47B, C48B, C49B, C50B, C51B, C52B
 with sigma for 1-2 distances of 0.001 and sigma for 1-3 distances of 0.002
5. Others
 Sof(K1B)=Sof(O3B)=Sof(O4B)=Sof(O5B)=Sof(O6B)=Sof(O7B)=Sof(O8B)=Sof(N3B)=
 Sof(N4B)=Sof(C35B)=Sof(H35C)=Sof(H35D)=Sof(C36B)=Sof(H36C)=Sof(H36D)=Sof(C37B)=
 Sof(H37C)=Sof(H37D)=Sof(C38B)=Sof(H38C)=Sof(H38D)=Sof(C39B)=Sof(H39C)=
 Sof(H39D)=Sof(C40B)=Sof(H40C)=Sof(H40D)=Sof(C41B)=Sof(H41C)=Sof(H41D)=
 Sof(C42B)=Sof(H42C)=Sof(H42D)=Sof(C43B)=Sof(H43C)=Sof(H43D)=Sof(C44B)=
 Sof(H44C)=Sof(H44D)=Sof(C45B)=Sof(H45C)=Sof(H45D)=Sof(C46B)=Sof(H46C)=
 Sof(H46D)=Sof(C47B)=Sof(H47C)=Sof(H47D)=Sof(C48B)=Sof(H48C)=Sof(H48D)=
 Sof(C49B)=Sof(H49C)=Sof(H49D)=Sof(C50B)=Sof(H50C)=Sof(H50D)=Sof(C51B)=
 Sof(H51C)=Sof(H51D)=Sof(C52B)=Sof(H52C)=Sof(H52D)=1-FVAR(1)
 Sof(K1A)=Sof(O3A)=Sof(O4A)=Sof(O5A)=Sof(O6A)=Sof(O7A)=Sof(O8A)=Sof(N3A)=
 Sof(N4A)=Sof(C35A)=Sof(H35A)=Sof(H35B)=Sof(C36A)=Sof(H36A)=Sof(H36B)=Sof(C37A)=
 Sof(H37A)=Sof(H37B)=Sof(C38A)=Sof(H38A)=Sof(H38B)=Sof(C39A)=Sof(H39A)=
 Sof(H39B)=Sof(C40A)=Sof(H40A)=Sof(H40B)=Sof(C41A)=Sof(H41A)=Sof(H41B)=
 Sof(C42A)=Sof(H42A)=Sof(H42B)=Sof(C43A)=Sof(H43A)=Sof(H43B)=Sof(C44A)=
 Sof(H44A)=Sof(H44B)=Sof(C45A)=Sof(H45A)=Sof(H45B)=Sof(C46A)=Sof(H46A)=
 Sof(H46B)=Sof(C47A)=Sof(H47A)=Sof(H47B)=Sof(C48A)=Sof(H48A)=Sof(H48B)=
 Sof(C49A)=Sof(H49A)=Sof(H49B)=Sof(C50A)=Sof(H50A)=Sof(H50B)=Sof(C51A)=
 Sof(H51A)=Sof(H51B)=Sof(C52A)=Sof(H52A)=Sof(H52B)=FVAR(1)
 Sof(P1B)=Sof(O1B)=Sof(O2B)=Sof(N1B)=Sof(N2B)=Sof(C1B)=Sof(C2B)=Sof(C3B)=
 Sof(H3B)=Sof(C4B)=Sof(C5B)=Sof(H5B)=Sof(C6B)=Sof(C7B)=Sof(C8B)=Sof(H8BA)=
 Sof(H8BB)=Sof(H8BC)=Sof(C9B)=Sof(H9BA)=Sof(H9BB)=Sof(H9BC)=Sof(C10B)=Sof(H10D)=
 Sof(H10E)=Sof(H10F)=Sof(C11B)=Sof(C12B)=Sof(H12D)=Sof(H12E)=Sof(H12F)=
 Sof(C13B)=Sof(H13D)=Sof(H13E)=Sof(H13F)=Sof(C14B)=Sof(H14D)=Sof(H14E)=
 Sof(H14F)=Sof(C15B)=Sof(C16B)=Sof(C17B)=Sof(H17B)=Sof(C18B)=Sof(H18B)=
 Sof(C19B)=Sof(H19B)=Sof(C20B)=Sof(H20B)=Sof(C21B)=Sof(C22B)=Sof(C23B)=
 Sof(C24B)=Sof(H24B)=Sof(C25B)=Sof(C26B)=Sof(H26B)=Sof(C27B)=Sof(C28B)=
 Sof(H28D)=Sof(H28E)=Sof(H28F)=Sof(C29B)=Sof(H29D)=Sof(H29E)=Sof(H29F)=
 Sof(C30B)=Sof(H30D)=Sof(H30E)=Sof(H30F)=Sof(C31B)=Sof(C32B)=Sof(H32D)=
 Sof(H32E)=Sof(H32F)=Sof(C33B)=Sof(H33D)=Sof(H33E)=Sof(H33F)=Sof(C34B)=
 Sof(H34D)=Sof(H34E)=Sof(H34F)=1-FVAR(2)
 Sof(P1A)=Sof(O1A)=Sof(O2A)=Sof(N1A)=Sof(N2A)=Sof(C1A)=Sof(C2A)=Sof(C3A)=
 Sof(H3A)=Sof(C4A)=Sof(C5A)=Sof(H5A)=Sof(C6A)=Sof(C7A)=Sof(C8A)=Sof(H8AA)=
 Sof(H8AB)=Sof(H8AC)=Sof(C9A)=Sof(H9AA)=Sof(H9AB)=Sof(H9AC)=Sof(C10A)=Sof(H10A)=
 Sof(H10B)=Sof(H10C)=Sof(C11A)=Sof(C12A)=Sof(H12A)=Sof(H12B)=Sof(H12C)=
 Sof(C13A)=Sof(H13A)=Sof(H13B)=Sof(H13C)=Sof(C14A)=Sof(H14A)=Sof(H14B)=
 Sof(H14C)=Sof(C15A)=Sof(C16A)=Sof(C17A)=Sof(H17A)=Sof(C18A)=Sof(H18A)=
 Sof(C19A)=Sof(H19A)=Sof(C20A)=Sof(H20A)=Sof(C21A)=Sof(C22A)=Sof(C23A)=
 Sof(C24A)=Sof(H24A)=Sof(C25A)=Sof(C26A)=Sof(H26A)=Sof(C27A)=Sof(C28A)=
 Sof(H28A)=Sof(H28B)=Sof(H28C)=Sof(C29A)=Sof(H29A)=Sof(H29B)=Sof(H29C)=
 Sof(C30A)=Sof(H30A)=Sof(H30B)=Sof(H30C)=Sof(C31A)=Sof(C32A)=Sof(H32A)=
 Sof(H32B)=Sof(H32C)=Sof(C33A)=Sof(H33A)=Sof(H33B)=Sof(H33C)=Sof(C34A)=
 Sof(H34A)=Sof(H34B)=Sof(H34C)=FVAR(2)
6.a Secondary CH2 refined with riding coordinates:
 C35A(H35A,H35B), C36A(H36A,H36B), C37A(H37A,H37B), C38A(H38A,H38B), C39A(H39A,
 H39B), C40A(H40A,H40B), C41A(H41A,H41B), C42A(H42A,H42B), C43A(H43A,H43B),
 C44A(H44A,H44B), C45A(H45A,H45B), C46A(H46A,H46B), C47A(H47A,H47B), C48A(H48A,
 H48B), C49A(H49A,H49B), C50A(H50A,H50B), C51A(H51A,H51B), C52A(H52A,H52B),
 C35B(H35C,H35D), C36B(H36C,H36D), C37B(H37C,H37D), C38B(H38C,H38D), C39B(H39C,
 H39D), C40B(H40C,H40D), C41B(H41C,H41D), C42B(H42C,H42D), C43B(H43C,H43D),
 C44B(H44C,H44D), C45B(H45C,H45D), C46B(H46C,H46D), C47B(H47C,H47D), C48B(H48C,
 H48D), C49B(H49C,H49D), C50B(H50C,H50D), C51B(H51C,H51D), C52B(H52C,H52D)
6.b Me refined with riding coordinates:
 C8A(H8AA,H8AB,H8AC), C9A(H9AA,H9AB,H9AC), C10A(H10A,H10B,H10C), C12A(H12A,
 H12B,H12C), C13A(H13A,H13B,H13C), C14A(H14A,H14B,H14C), C28A(H28A,H28B,H28C),
 C29A(H29A,H29B,H29C), C30A(H30A,H30B,H30C), C32A(H32A,H32B,H32C), C33A(H33A,
 H33B,H33C), C34A(H34A,H34B,H34C), C8B(H8BA,H8BB,H8BC), C9B(H9BA,H9BB,H9BC),
 C10B(H10D,H10E,H10F), C12B(H12D,H12E,H12F), C13B(H13D,H13E,H13F), C14B(H14D,
 H14E,H14F), C28B(H28D,H28E,H28F), C29B(H29D,H29E,H29F), C30B(H30D,H30E,H30F),
 C32B(H32D,H32E,H32F), C33B(H33D,H33E,H33F), C34B(H34D,H34E,H34F)
6.c Aromatic/amide H refined with riding coordinates:
 C3A(H3A), C5A(H5A), C17A(H17A), C18A(H18A), C19A(H19A), C20A(H20A),
 C24A(H24A), C26A(H26A), C3B(H3B), C5B(H5B), C17B(H17B), C18B(H18B), C19B(H19B),
  C20B(H20B), C24B(H24B), C26B(H26B)
;
_olex2_submission_special_instructions 'No special instructions were received'
_shelx_shelxl_version_number 2018/3
_shelx_space_group_comment
;
The symmetry employed for this shelxl refinement is uniquely defined
by the following loop, which should always be used as a source of
symmetry information in preference to the above space-group names.
They are only intended as comments.
;
_shelx_estimated_absorpt_t_min 0.913
_shelx_estimated_absorpt_t_max 0.962
_diffrn_measurement_ambient_temperature_device_make 'Oxford Cryostream 800'

loop_
_space_group_symop_operation_xyz
'x, y, z'
'-x, y+1/2, -z+1/2'
'-x, -y, -z'
'x, -y-1/2, z-1/2'

loop_
_atom_site_label
_atom_site_type_symbol
_atom_site_fract_x
_atom_site_fract_y
_atom_site_fract_z
_atom_site_U_iso_or_equiv
_atom_site_adp_type
_atom_site_occupancy
_atom_site_site_symmetry_order
_atom_site_calc_flag
_atom_site_refinement_flags_posn
_atom_site_refinement_flags_adp
_atom_site_refinement_flags_occupancy
_atom_site_disorder_assembly
_atom_site_disorder_group
K1A K 0.26846(10) 0.51895(8) 0.41213(6) 0.0412(3) Uani 0.5705(16) 1 d D . P A 1
O3A O 0.33588(19) 0.67460(15) 0.40125(11) 0.0373(5) Uani 0.5705(16) 1 d D . P A 1
O4A O 0.2164(3) 0.6423(2) 0.48136(15) 0.0585(10) Uani 0.5705(16) 1 d D . P A 1
O5A O 0.1803(4) 0.4993(4) 0.2865(3) 0.0454(10) Uani 0.5705(16) 1 d D . P A 1
O6A O 0.0916(2) 0.4495(2) 0.38140(16) 0.0606(9) Uani 0.5705(16) 1 d D . P A 1
O7A O 0.4300(3) 0.4333(2) 0.40932(17) 0.0694(10) Uani 0.5705(16) 1 d D . P A 1
O8A O 0.3447(3) 0.4184(3) 0.51469(17) 0.0791(10) Uani 0.5705(16) 1 d D . P A 1
N3A N 0.3710(3) 0.55290(19) 0.31198(16) 0.0497(8) Uani 0.5705(16) 1 d D . P A 1
N4A N 0.1636(3) 0.4883(3) 0.51477(19) 0.0742(11) Uani 0.5705(16) 1 d D . P A 1
C35A C 0.4155(6) 0.6301(4) 0.3257(5) 0.063(2) Uani 0.5705(16) 1 d D . P A 1
H35A H 0.438519 0.647510 0.289018 0.075 Uiso 0.5705(16) 1 calc R U P A 1
H35B H 0.469418 0.624313 0.361377 0.075 Uiso 0.5705(16) 1 calc R U P A 1
C36A C 0.3527(4) 0.6933(2) 0.34143(19) 0.0531(11) Uani 0.5705(16) 1 d D . P A 1
H36A H 0.382311 0.745782 0.342620 0.064 Uiso 0.5705(16) 1 calc R U P A 1
H36B H 0.294011 0.694430 0.309393 0.064 Uiso 0.5705(16) 1 calc R U P A 1
C37A C 0.3049(4) 0.5544(3) 0.2508(2) 0.0536(10) Uani 0.5705(16) 1 d D . P A 1
H37A H 0.339436 0.550136 0.217394 0.064 Uiso 0.5705(16) 1 calc R U P A 1
H37B H 0.272790 0.606020 0.245837 0.064 Uiso 0.5705(16) 1 calc R U P A 1
C38A C 0.2342(3) 0.4896(2) 0.24227(18) 0.0481(9) Uani 0.5705(16) 1 d D . P A 1
H38A H 0.194632 0.491717 0.199450 0.058 Uiso 0.5705(16) 1 calc R U P A 1
H38B H 0.265243 0.437470 0.248039 0.058 Uiso 0.5705(16) 1 calc R U P A 1
C39A C 0.4406(4) 0.4922(3) 0.3119(3) 0.0658(12) Uani 0.5705(16) 1 d D . P A 1
H39A H 0.485491 0.512541 0.288748 0.079 Uiso 0.5705(16) 1 calc R U P A 1
H39B H 0.410211 0.445412 0.289065 0.079 Uiso 0.5705(16) 1 calc R U P A 1
C40A C 0.4927(6) 0.4664(5) 0.3772(4) 0.0756(18) Uani 0.5705(16) 1 d D . P A 1
H40A H 0.540255 0.426911 0.373646 0.091 Uiso 0.5705(16) 1 calc R U P A 1
H40B H 0.523885 0.512517 0.400601 0.091 Uiso 0.5705(16) 1 calc R U P A 1
C41A C 0.2745(3) 0.7327(3) 0.4170(2) 0.0434(8) Uani 0.5705(16) 1 d D . P A 1
H41A H 0.214583 0.730663 0.386226 0.052 Uiso 0.5705(16) 1 calc R U P A 1
H41B H 0.300912 0.786160 0.415416 0.052 Uiso 0.5705(16) 1 calc R U P A 1
C42A C 0.2606(3) 0.7169(3) 0.4812(2) 0.0460(10) Uani 0.5705(16) 1 d D . P A 1
H42A H 0.320739 0.716468 0.511755 0.055 Uiso 0.5705(16) 1 calc R U P A 1
H42B H 0.222037 0.759024 0.493383 0.055 Uiso 0.5705(16) 1 calc R U P A 1
C43A C 0.1012(4) 0.4495(3) 0.2740(2) 0.0507(10) Uani 0.5705(16) 1 d D . P A 1
H43A H 0.120660 0.393427 0.277118 0.061 Uiso 0.5705(16) 1 calc R U P A 1
H43B H 0.064641 0.459127 0.231001 0.061 Uiso 0.5705(16) 1 calc R U P A 1
C44A C 0.0430(3) 0.4662(3) 0.3205(2) 0.0590(11) Uani 0.5705(16) 1 d D . P A 1
H44A H 0.024377 0.522491 0.317583 0.071 Uiso 0.5705(16) 1 calc R U P A 1
H44B H -0.013543 0.433595 0.310243 0.071 Uiso 0.5705(16) 1 calc R U P A 1
C45A C 0.4201(3) 0.3775(4) 0.4373(3) 0.0617(11) Uani 0.5705(16) 1 d D U P A 1
H45A H 0.476372 0.346138 0.437945 0.074 Uiso 0.5705(16) 1 calc R U P A 1
H45B H 0.369690 0.348783 0.408732 0.074 Uiso 0.5705(16) 1 calc R U P A 1
C46A C 0.4019(6) 0.3631(6) 0.4999(4) 0.0906(19) Uani 0.5705(16) 1 d D . P A 1
H46A H 0.373910 0.310200 0.500549 0.109 Uiso 0.5705(16) 1 calc R U P A 1
H46B H 0.460879 0.363757 0.531631 0.109 Uiso 0.5705(16) 1 calc R U P A 1
C47A C 0.1937(4) 0.6324(4) 0.5405(2) 0.0656(15) Uani 0.5705(16) 1 d D . P A 1
H47A H 0.164149 0.680769 0.552020 0.079 Uiso 0.5705(16) 1 calc R U P A 1
H47B H 0.249881 0.621521 0.573300 0.079 Uiso 0.5705(16) 1 calc R U P A 1
C48A C 0.1273(4) 0.5626(4) 0.5340(2) 0.0781(14) Uani 0.5705(16) 1 d D . P A 1
H48A H 0.110657 0.554149 0.574631 0.094 Uiso 0.5705(16) 1 calc R U P A 1
H48B H 0.070208 0.576427 0.502902 0.094 Uiso 0.5705(16) 1 calc R U P A 1
C49A C 0.0343(4) 0.4558(4) 0.4246(3) 0.0785(15) Uani 0.5705(16) 1 d D . P A 1
H49A H -0.019665 0.420519 0.411777 0.094 Uiso 0.5705(16) 1 calc R U P A 1
H49B H 0.011613 0.510762 0.425152 0.094 Uiso 0.5705(16) 1 calc R U P A 1
C50A C 0.0881(5) 0.4332(4) 0.4888(3) 0.091(2) Uani 0.5705(16) 1 d D . P A 1
H50A H 0.045630 0.430855 0.517409 0.109 Uiso 0.5705(16) 1 calc R U P A 1
H50B H 0.114158 0.379725 0.486840 0.109 Uiso 0.5705(16) 1 calc R U P A 1
C51A C 0.2896(6) 0.3844(4) 0.5514(3) 0.0823(16) Uani 0.5705(16) 1 d D . P A 1
H51A H 0.328492 0.361202 0.589867 0.099 Uiso 0.5705(16) 1 calc R U P A 1
H51B H 0.250695 0.342027 0.527820 0.099 Uiso 0.5705(16) 1 calc R U P A 1
C52A C 0.2298(6) 0.4498(4) 0.5679(3) 0.0842(15) Uani 0.5705(16) 1 d D U P A 1
H52A H 0.194208 0.427924 0.596930 0.101 Uiso 0.5705(16) 1 calc R U P A 1
H52B H 0.270822 0.491303 0.590837 0.101 Uiso 0.5705(16) 1 calc R U P A 1
K1B K 0.28434(12) 0.49418(13) 0.40215(8) 0.0398(5) Uani 0.4295(16) 1 d D . P A 2
O3B O 0.4604(2) 0.5157(2) 0.37328(15) 0.0384(8) Uani 0.4295(16) 1 d D . P A 2
O4B O 0.4575(5) 0.3994(4) 0.4666(3) 0.0887(17) Uani 0.4295(16) 1 d D . P A 2
O5B O 0.2437(3) 0.6548(3) 0.4239(2) 0.0613(10) Uani 0.4295(16) 1 d D . P A 2
O6B O 0.2629(3) 0.5446(4) 0.52265(19) 0.0698(11) Uani 0.4295(16) 1 d D . P A 2
O7B O 0.1577(4) 0.4933(5) 0.2873(3) 0.0376(13) Uani 0.4295(16) 1 d D . P A 2
O8B O 0.1218(2) 0.4006(3) 0.38523(16) 0.0393(7) Uani 0.4295(16) 1 d D . P A 2
N3B N 0.3033(3) 0.6158(3) 0.3113(2) 0.0415(9) Uani 0.4295(16) 1 d D . P A 2
N4B N 0.2654(3) 0.3725(4) 0.4991(2) 0.0649(12) Uani 0.4295(16) 1 d D . P A 2
C35B C 0.4015(5) 0.6326(6) 0.3134(6) 0.0433(17) Uani 0.4295(16) 1 d D . P A 2
H35C H 0.426960 0.666268 0.350197 0.052 Uiso 0.4295(16) 1 calc R U P A 2
H35D H 0.405967 0.662463 0.275437 0.052 Uiso 0.4295(16) 1 calc R U P A 2
C36B C 0.4588(4) 0.5578(3) 0.3173(2) 0.0436(11) Uani 0.4295(16) 1 d D . P A 2
H36C H 0.432950 0.523597 0.280971 0.052 Uiso 0.4295(16) 1 calc R U P A 2
H36D H 0.522633 0.571822 0.315476 0.052 Uiso 0.4295(16) 1 calc R U P A 2
C37B C 0.2596(4) 0.6913(4) 0.3220(3) 0.0558(13) Uani 0.4295(16) 1 d D . P A 2
H37C H 0.192139 0.687012 0.305792 0.067 Uiso 0.4295(16) 1 calc R U P A 2
H37D H 0.282441 0.733777 0.298493 0.067 Uiso 0.4295(16) 1 calc R U P A 2
C38B C 0.2797(5) 0.7130(5) 0.3907(3) 0.0621(15) Uani 0.4295(16) 1 d D . P A 2
H38C H 0.347119 0.717305 0.407323 0.075 Uiso 0.4295(16) 1 calc R U P A 2
H38D H 0.251593 0.764760 0.395990 0.075 Uiso 0.4295(16) 1 calc R U P A 2
C39B C 0.2577(4) 0.5820(4) 0.2503(3) 0.0488(12) Uani 0.4295(16) 1 d D . P A 2
H39C H 0.294739 0.536715 0.241309 0.059 Uiso 0.4295(16) 1 calc R U P A 2
H39D H 0.257040 0.622302 0.217536 0.059 Uiso 0.4295(16) 1 calc R U P A 2
C40B C 0.1603(4) 0.5542(3) 0.2460(3) 0.0495(12) Uani 0.4295(16) 1 d D . P A 2
H40C H 0.122791 0.598911 0.255446 0.059 Uiso 0.4295(16) 1 calc R U P A 2
H40D H 0.133261 0.536195 0.202867 0.059 Uiso 0.4295(16) 1 calc R U P A 2
C41B C 0.5052(5) 0.4422(5) 0.3729(5) 0.0512(17) Uani 0.4295(16) 1 d D . P A 2
H41C H 0.567026 0.450400 0.364616 0.061 Uiso 0.4295(16) 1 calc R U P A 2
H41D H 0.469217 0.408239 0.339333 0.061 Uiso 0.4295(16) 1 calc R U P A 2
C42B C 0.5143(3) 0.4010(4) 0.4376(3) 0.0580(15) Uani 0.4295(16) 1 d D . P A 2
H42C H 0.529807 0.345131 0.431258 0.070 Uiso 0.4295(16) 1 calc R U P A 2
H42D H 0.569599 0.424276 0.465544 0.070 Uiso 0.4295(16) 1 calc R U P A 2
C43B C 0.2480(6) 0.6755(7) 0.4857(3) 0.0703(17) Uani 0.4295(16) 1 d D . P A 2
H43C H 0.209942 0.723254 0.486503 0.084 Uiso 0.4295(16) 1 calc R U P A 2
H43D H 0.312476 0.689051 0.506112 0.084 Uiso 0.4295(16) 1 calc R U P A 2
C44B C 0.2147(8) 0.6099(6) 0.5237(6) 0.091(2) Uani 0.4295(16) 1 d D U P A 2
H44C H 0.221382 0.627552 0.567453 0.110 Uiso 0.4295(16) 1 calc R U P A 2
H44D H 0.148660 0.599065 0.505813 0.110 Uiso 0.4295(16) 1 calc R U P A 2
C45B C 0.0683(4) 0.4687(4) 0.2893(3) 0.0393(12) Uani 0.4295(16) 1 d D . P A 2
H45C H 0.030763 0.462391 0.246140 0.047 Uiso 0.4295(16) 1 calc R U P A 2
H45D H 0.038757 0.509545 0.310465 0.047 Uiso 0.4295(16) 1 calc R U P A 2
C46B C 0.0713(4) 0.3912(3) 0.3240(2) 0.0433(10) Uani 0.4295(16) 1 d D . P A 2
H46C H 0.007867 0.374011 0.324111 0.052 Uiso 0.4295(16) 1 calc R U P A 2
H46D H 0.100179 0.350115 0.302737 0.052 Uiso 0.4295(16) 1 calc R U P A 2
C47B C 0.4290(6) 0.3361(7) 0.4922(7) 0.097(4) Uani 0.4295(16) 1 d D . P A 2
H47C H 0.463789 0.337260 0.536377 0.116 Uiso 0.4295(16) 1 calc R U P A 2
H47D H 0.454197 0.290904 0.472842 0.116 Uiso 0.4295(16) 1 calc R U P A 2
C48B C 0.3301(5) 0.3096(6) 0.4953(4) 0.088(2) Uani 0.4295(16) 1 d D . P A 2
H48C H 0.304354 0.277404 0.457753 0.106 Uiso 0.4295(16) 1 calc R U P A 2
H48D H 0.335043 0.274938 0.532274 0.106 Uiso 0.4295(16) 1 calc R U P A 2
C49B C 0.2320(6) 0.4945(6) 0.5631(4) 0.0764(18) Uani 0.4295(16) 1 d D . P A 2
H49C H 0.164432 0.487460 0.549656 0.092 Uiso 0.4295(16) 1 calc R U P A 2
H49D H 0.246873 0.516272 0.606054 0.092 Uiso 0.4295(16) 1 calc R U P A 2
C50B C 0.2802(6) 0.4172(5) 0.5610(4) 0.0621(16) Uani 0.4295(16) 1 d D U P A 2
H50C H 0.261920 0.381683 0.591908 0.074 Uiso 0.4295(16) 1 calc R U P A 2
H50D H 0.347154 0.426905 0.575703 0.074 Uiso 0.4295(16) 1 calc R U P A 2
C51B C 0.1297(4) 0.3276(4) 0.4178(3) 0.0538(13) Uani 0.4295(16) 1 d D . P A 2
H51C H 0.168884 0.290977 0.400104 0.065 Uiso 0.4295(16) 1 calc R U P A 2
H51D H 0.068010 0.303333 0.412678 0.065 Uiso 0.4295(16) 1 calc R U P A 2
C52B C 0.1712(4) 0.3407(5) 0.4856(3) 0.0687(19) Uani 0.4295(16) 1 d D . P A 2
H52C H 0.131439 0.377666 0.502510 0.082 Uiso 0.4295(16) 1 calc R U P A 2
H52D H 0.171709 0.289808 0.507971 0.082 Uiso 0.4295(16) 1 calc R U P A 2
P1A P 0.27277(15) 0.90612(12) 0.23129(12) 0.0238(3) Uani 0.642(2) 1 d D U P B 1
O1A O 0.2260(4) 0.9567(3) 0.2893(3) 0.0281(6) Uani 0.642(2) 1 d D . P B 1
O2A O 0.3689(3) 0.8921(4) 0.2919(3) 0.0245(6) Uani 0.642(2) 1 d D . P B 1
N1A N 0.1820(2) 0.83638(18) 0.23014(17) 0.0292(7) Uani 0.642(2) 1 d D . P B 1
N2A N 0.3237(2) 0.8221(2) 0.19139(17) 0.0293(6) Uani 0.642(2) 1 d D . P B 1
C1A C 0.1660(6) 0.9154(4) 0.3147(4) 0.0304(13) Uani 0.642(2) 1 d D . P B 1
C2A C 0.1358(3) 0.9438(3) 0.3683(2) 0.0280(6) Uani 0.642(2) 1 d D . P B 1
C3A C 0.0726(2) 0.8923(2) 0.3873(2) 0.0307(7) Uani 0.642(2) 1 d D . P B 1
H3A H 0.050975 0.905565 0.423459 0.037 Uiso 0.642(2) 1 calc R U P B 1
C4A C 0.0406(2) 0.8232(3) 0.35543(17) 0.0317(7) Uani 0.642(2) 1 d D . P B 1
C5A C 0.0699(5) 0.8030(4) 0.3011(3) 0.0394(9) Uani 0.642(2) 1 d D . P B 1
H5A H 0.043219 0.758066 0.278027 0.047 Uiso 0.642(2) 1 calc R U P B 1
C6A C 0.1365(3) 0.8459(3) 0.2792(3) 0.0317(10) Uani 0.642(2) 1 d D . P B 1
C7A C -0.0286(2) 0.7701(2) 0.3790(2) 0.0390(7) Uani 0.642(2) 1 d D U P B 1
C8A C -0.1178(4) 0.8149(4) 0.3765(4) 0.0479(14) Uani 0.642(2) 1 d D . P B 1
H8AA H -0.104512 0.863405 0.401359 0.072 Uiso 0.642(2) 1 calc R U P B 1
H8AB H -0.146379 0.828478 0.333039 0.072 Uiso 0.642(2) 1 calc R U P B 1
H8AC H -0.160037 0.781717 0.393632 0.072 Uiso 0.642(2) 1 calc R U P B 1
C9A C 0.0120(4) 0.7470(4) 0.4471(3) 0.093(2) Uani 0.642(2) 1 d D . P B 1
H9AA H 0.069643 0.717952 0.449872 0.140 Uiso 0.642(2) 1 calc R U P B 1
H9AB H 0.024187 0.794752 0.472913 0.140 Uiso 0.642(2) 1 calc R U P B 1
H9AC H -0.031942 0.713401 0.462228 0.140 Uiso 0.642(2) 1 calc R U P B 1
C10A C -0.0521(4) 0.6951(3) 0.3399(3) 0.0626(12) Uani 0.642(2) 1 d D . P B 1
H10A H 0.004400 0.665114 0.340763 0.094 Uiso 0.642(2) 1 calc R U P B 1
H10B H -0.094739 0.662660 0.357225 0.094 Uiso 0.642(2) 1 calc R U P B 1
H10C H -0.081081 0.709420 0.296633 0.094 Uiso 0.642(2) 1 calc R U P B 1
C11A C 0.1713(3) 1.0183(2) 0.4055(2) 0.0319(6) Uani 0.642(2) 1 d D . P B 1
C12A C 0.1461(6) 1.0911(3) 0.3627(4) 0.0439(11) Uani 0.642(2) 1 d D . P B 1
H12A H 0.168658 1.139096 0.386246 0.066 Uiso 0.642(2) 1 calc R U P B 1
H12B H 0.174680 1.086347 0.326813 0.066 Uiso 0.642(2) 1 calc R U P B 1
H12C H 0.079043 1.094202 0.347739 0.066 Uiso 0.642(2) 1 calc R U P B 1
C13A C 0.1295(3) 1.0302(3) 0.4632(2) 0.0411(8) Uani 0.642(2) 1 d D . P B 1
H13A H 0.154543 1.078604 0.485209 0.062 Uiso 0.642(2) 1 calc R U P B 1
H13B H 0.062373 1.034729 0.449553 0.062 Uiso 0.642(2) 1 calc R U P B 1
H13C H 0.145141 0.984917 0.491455 0.062 Uiso 0.642(2) 1 calc R U P B 1
C14A C 0.2769(3) 1.0122(3) 0.4292(2) 0.0351(8) Uani 0.642(2) 1 d D . P B 1
H14A H 0.300030 1.059763 0.453135 0.053 Uiso 0.642(2) 1 calc R U P B 1
H14B H 0.291987 0.965615 0.456154 0.053 Uiso 0.642(2) 1 calc R U P B 1
H14C H 0.305570 1.007308 0.393454 0.053 Uiso 0.642(2) 1 calc R U P B 1
C15A C 0.1789(2) 0.7718(2) 0.18918(17) 0.0327(7) Uani 0.642(2) 1 d D U P B 1
C16A C 0.2617(2) 0.7622(2) 0.16926(15) 0.0307(6) Uani 0.642(2) 1 d D . P B 1
C17A C 0.2715(3) 0.6994(2) 0.13042(16) 0.0388(7) Uani 0.642(2) 1 d D U P B 1
H17A H 0.328096 0.691483 0.118363 0.047 Uiso 0.642(2) 1 calc R U P B 1
C18A C 0.1976(3) 0.6480(2) 0.10921(18) 0.0481(8) Uani 0.642(2) 1 d D U P B 1
H18A H 0.204314 0.604856 0.082968 0.058 Uiso 0.642(2) 1 calc R U P B 1
C19A C 0.1154(3) 0.6595(3) 0.1260(2) 0.0523(9) Uani 0.642(2) 1 d D U P B 1
H19A H 0.065063 0.625085 0.110207 0.063 Uiso 0.642(2) 1 calc R U P B 1
C20A C 0.1049(3) 0.7210(3) 0.16600(19) 0.0455(8) Uani 0.642(2) 1 d D U P B 1
H20A H 0.047834 0.728408 0.177491 0.055 Uiso 0.642(2) 1 calc R U P B 1
C21A C 0.4161(2) 0.8104(2) 0.21989(17) 0.0268(6) Uani 0.642(2) 1 d D . P B 1
C22A C 0.4408(3) 0.8518(3) 0.2761(2) 0.0239(7) Uani 0.642(2) 1 d D . P B 1
C23A C 0.5298(3) 0.8493(3) 0.31337(19) 0.0298(7) Uani 0.642(2) 1 d D . P B 1
C24A C 0.5935(3) 0.8026(2) 0.29122(17) 0.0313(7) Uani 0.642(2) 1 d D . P B 1
H24A H 0.654944 0.799885 0.315468 0.038 Uiso 0.642(2) 1 calc R U P B 1
C25A C 0.5711(2) 0.7602(2) 0.23565(17) 0.0293(6) Uani 0.642(2) 1 d D . P B 1
C26A C 0.4814(2) 0.7646(2) 0.19979(17) 0.0313(6) Uani 0.642(2) 1 d D . P B 1
H26A H 0.464632 0.736278 0.161495 0.038 Uiso 0.642(2) 1 calc R U P B 1
C27A C 0.6446(2) 0.7103(2) 0.2147(2) 0.0375(7) Uani 0.642(2) 1 d D U P B 1
C28A C 0.7217(3) 0.7649(3) 0.2038(2) 0.0336(9) Uani 0.642(2) 1 d D . P B 1
H28A H 0.748340 0.793616 0.242420 0.050 Uiso 0.642(2) 1 calc R U P B 1
H28B H 0.769665 0.733186 0.191461 0.050 Uiso 0.642(2) 1 calc R U P B 1
H28C H 0.696313 0.802673 0.170463 0.050 Uiso 0.642(2) 1 calc R U P B 1
C29A C 0.6050(3) 0.6667(3) 0.1532(3) 0.0688(16) Uani 0.642(2) 1 d D . P B 1
H29A H 0.653824 0.635629 0.141274 0.103 Uiso 0.642(2) 1 calc R U P B 1
H29B H 0.555389 0.631435 0.158680 0.103 Uiso 0.642(2) 1 calc R U P B 1
H29C H 0.580656 0.705232 0.120192 0.103 Uiso 0.642(2) 1 calc R U P B 1
C30A C 0.6856(3) 0.6503(2) 0.2660(3) 0.0573(11) Uani 0.642(2) 1 d D . P B 1
H30A H 0.710844 0.678303 0.305259 0.086 Uiso 0.642(2) 1 calc R U P B 1
H30B H 0.637369 0.613757 0.271998 0.086 Uiso 0.642(2) 1 calc R U P B 1
H30C H 0.734908 0.620493 0.253544 0.086 Uiso 0.642(2) 1 calc R U P B 1
C31A C 0.5546(4) 0.8925(4) 0.3759(2) 0.0435(10) Uani 0.642(2) 1 d D U P B 1
C32A C 0.5355(7) 0.9802(4) 0.3693(4) 0.0510(18) Uani 0.642(2) 1 d D U P B 1
H32A H 0.552470 1.005232 0.410545 0.076 Uiso 0.642(2) 1 calc R U P B 1
H32B H 0.571940 1.003316 0.341832 0.076 Uiso 0.642(2) 1 calc R U P B 1
H32C H 0.469856 0.988783 0.351154 0.076 Uiso 0.642(2) 1 calc R U P B 1
C33A C 0.6568(4) 0.8783(6) 0.4086(3) 0.087(3) Uani 0.642(2) 1 d D U P B 1
H33A H 0.668678 0.821378 0.412744 0.131 Uiso 0.642(2) 1 calc R U P B 1
H33B H 0.696504 0.901925 0.383596 0.131 Uiso 0.642(2) 1 calc R U P B 1
H33C H 0.669914 0.902634 0.450211 0.131 Uiso 0.642(2) 1 calc R U P B 1
C34A C 0.4962(8) 0.8587(9) 0.4198(4) 0.062(2) Uani 0.642(2) 1 d D U P B 1
H34A H 0.507188 0.801711 0.424965 0.093 Uiso 0.642(2) 1 calc R U P B 1
H34B H 0.513821 0.884700 0.460661 0.093 Uiso 0.642(2) 1 calc R U P B 1
H34C H 0.430772 0.868206 0.401552 0.093 Uiso 0.642(2) 1 calc R U P B 1
P1B P 0.2573(3) 0.9235(2) 0.2310(2) 0.0235(5) Uani 0.358(2) 1 d D U P B 2
O1B O 0.2166(9) 0.9707(6) 0.2933(6) 0.0281(6) Uani 0.358(2) 1 d D . P B 2
O2B O 0.3559(6) 0.9026(9) 0.2868(5) 0.0245(6) Uani 0.358(2) 1 d D . P B 2
N1B N 0.1636(5) 0.8581(4) 0.2279(3) 0.0292(7) Uani 0.358(2) 1 d D . P B 2
N2B N 0.2977(4) 0.8390(4) 0.1848(3) 0.0293(6) Uani 0.358(2) 1 d D . P B 2
C1B C 0.1533(12) 0.9244(9) 0.3123(7) 0.0304(13) Uani 0.358(2) 1 d D . P B 2
C2B C 0.1195(6) 0.9268(5) 0.3656(4) 0.0280(6) Uani 0.358(2) 1 d D . P B 2
C3B C 0.0520(5) 0.8737(5) 0.3745(4) 0.0307(7) Uani 0.358(2) 1 d D . P B 2
H3B H 0.023852 0.883146 0.408555 0.037 Uiso 0.358(2) 1 calc R U P B 2
C4B C 0.0229(5) 0.8081(5) 0.3372(3) 0.0317(7) Uani 0.358(2) 1 d D . P B 2
C5B C 0.0642(11) 0.7932(8) 0.2872(6) 0.0394(9) Uani 0.358(2) 1 d D . P B 2
H5B H 0.056181 0.746320 0.262768 0.047 Uiso 0.358(2) 1 calc R U P B 2
C6B C 0.1208(8) 0.8596(6) 0.2779(5) 0.0317(10) Uani 0.358(2) 1 d D . P B 2
C7B C -0.0491(5) 0.7508(4) 0.3538(4) 0.0395(11) Uani 0.358(2) 1 d D U P B 2
C8B C -0.1333(7) 0.7981(7) 0.3617(6) 0.046(2) Uani 0.358(2) 1 d D . P B 2
H8BA H -0.160716 0.825270 0.322469 0.069 Uiso 0.358(2) 1 calc R U P B 2
H8BB H -0.178785 0.762092 0.372573 0.069 Uiso 0.358(2) 1 calc R U P B 2
H8BC H -0.114362 0.837071 0.395169 0.069 Uiso 0.358(2) 1 calc R U P B 2
C9B C -0.0051(6) 0.7079(7) 0.4139(5) 0.073(3) Uani 0.358(2) 1 d D . P B 2
H9BA H 0.048541 0.678046 0.407818 0.110 Uiso 0.358(2) 1 calc R U P B 2
H9BB H 0.014524 0.746437 0.447579 0.110 Uiso 0.358(2) 1 calc R U P B 2
H9BC H -0.049898 0.671459 0.424983 0.110 Uiso 0.358(2) 1 calc R U P B 2
C10B C -0.0830(6) 0.6901(5) 0.3014(5) 0.0560(18) Uani 0.358(2) 1 d D . P B 2
H10D H -0.111404 0.717806 0.262568 0.084 Uiso 0.358(2) 1 calc R U P B 2
H10E H -0.030625 0.658787 0.294883 0.084 Uiso 0.358(2) 1 calc R U P B 2
H10F H -0.128411 0.655013 0.313260 0.084 Uiso 0.358(2) 1 calc R U P B 2
C11B C 0.1540(6) 0.9993(5) 0.4046(4) 0.0319(6) Uani 0.358(2) 1 d D . P B 2
C12B C 0.1368(12) 1.0743(7) 0.3646(8) 0.0439(11) Uani 0.358(2) 1 d D . P B 2
H12D H 0.159585 1.120297 0.390631 0.066 Uiso 0.358(2) 1 calc R U P B 2
H12E H 0.169296 1.070318 0.330590 0.066 Uiso 0.358(2) 1 calc R U P B 2
H12F H 0.070606 1.080196 0.346876 0.066 Uiso 0.358(2) 1 calc R U P B 2
C13B C 0.1052(6) 1.0090(5) 0.4582(5) 0.0411(8) Uani 0.358(2) 1 d D . P B 2
H13D H 0.128748 1.056154 0.482489 0.062 Uiso 0.358(2) 1 calc R U P B 2
H13E H 0.038824 1.014609 0.441096 0.062 Uiso 0.358(2) 1 calc R U P B 2
H13F H 0.116846 0.962337 0.485275 0.062 Uiso 0.358(2) 1 calc R U P B 2
C14B C 0.2587(5) 0.9926(6) 0.4316(5) 0.0351(8) Uani 0.358(2) 1 d D . P B 2
H14D H 0.280522 1.039587 0.456722 0.053 Uiso 0.358(2) 1 calc R U P B 2
H14E H 0.271606 0.945401 0.458068 0.053 Uiso 0.358(2) 1 calc R U P B 2
H14F H 0.290445 0.988454 0.397296 0.053 Uiso 0.358(2) 1 calc R U P B 2
C15B C 0.1504(4) 0.7973(4) 0.1841(3) 0.0301(9) Uani 0.358(2) 1 d D U P B 2
C16B C 0.2294(4) 0.7836(4) 0.1607(3) 0.0307(6) Uani 0.358(2) 1 d D . P B 2
C17B C 0.2302(5) 0.7228(4) 0.1182(3) 0.0380(11) Uani 0.358(2) 1 d D U P B 2
H17B H 0.284452 0.711745 0.103902 0.046 Uiso 0.358(2) 1 calc R U P B 2
C18B C 0.1498(5) 0.6781(4) 0.0965(3) 0.0466(12) Uani 0.358(2) 1 d D U P B 2
H18B H 0.149624 0.635907 0.067928 0.056 Uiso 0.358(2) 1 calc R U P B 2
C19B C 0.0718(5) 0.6953(4) 0.1167(3) 0.0476(11) Uani 0.358(2) 1 d D U P B 2
H19B H 0.017072 0.666282 0.100286 0.057 Uiso 0.358(2) 1 calc R U P B 2
C20B C 0.0705(4) 0.7544(4) 0.1608(3) 0.0397(11) Uani 0.358(2) 1 d D U P B 2
H20B H 0.015924 0.765030 0.174758 0.048 Uiso 0.358(2) 1 calc R U P B 2
C21B C 0.3905(5) 0.8229(5) 0.2078(3) 0.0268(6) Uani 0.358(2) 1 d D . P B 2
C22B C 0.4227(6) 0.8620(6) 0.2655(4) 0.0239(7) Uani 0.358(2) 1 d D . P B 2
C23B C 0.5134(6) 0.8574(7) 0.2986(4) 0.0298(7) Uani 0.358(2) 1 d D . P B 2
C24B C 0.5722(5) 0.8103(5) 0.2703(3) 0.0313(7) Uani 0.358(2) 1 d D . P B 2
H24B H 0.635010 0.805299 0.291532 0.038 Uiso 0.358(2) 1 calc R U P B 2
C25B C 0.5424(5) 0.7709(4) 0.2132(3) 0.0293(6) Uani 0.358(2) 1 d D . P B 2
C26B C 0.4509(4) 0.7779(4) 0.1826(3) 0.0313(6) Uani 0.358(2) 1 d D . P B 2
H26B H 0.429109 0.751524 0.143826 0.038 Uiso 0.358(2) 1 calc R U P B 2
C27B C 0.6133(5) 0.7216(4) 0.1877(3) 0.0356(10) Uani 0.358(2) 1 d D U P B 2
C28B C 0.6964(5) 0.7743(5) 0.1825(4) 0.0347(17) Uani 0.358(2) 1 d D . P B 2
H28D H 0.674764 0.818577 0.154237 0.052 Uiso 0.358(2) 1 calc R U P B 2
H28E H 0.726092 0.794683 0.224025 0.052 Uiso 0.358(2) 1 calc R U P B 2
H28F H 0.740783 0.742871 0.166104 0.052 Uiso 0.358(2) 1 calc R U P B 2
C29B C 0.5713(5) 0.6889(4) 0.1225(4) 0.0442(15) Uani 0.358(2) 1 d D . P B 2
H29D H 0.549128 0.732725 0.093790 0.066 Uiso 0.358(2) 1 calc R U P B 2
H29E H 0.618126 0.659060 0.107308 0.066 Uiso 0.358(2) 1 calc R U P B 2
H29F H 0.519614 0.653967 0.124525 0.066 Uiso 0.358(2) 1 calc R U P B 2
C30B C 0.6474(5) 0.6529(4) 0.2318(4) 0.0416(13) Uani 0.358(2) 1 d D . P B 2
H30D H 0.674433 0.673342 0.273734 0.062 Uiso 0.358(2) 1 calc R U P B 2
H30E H 0.595564 0.618057 0.233600 0.062 Uiso 0.358(2) 1 calc R U P B 2
H30F H 0.694077 0.623150 0.216383 0.062 Uiso 0.358(2) 1 calc R U P B 2
C31B C 0.5483(8) 0.8992(8) 0.3614(5) 0.0417(11) Uani 0.358(2) 1 d D U P B 2
C32B C 0.5254(12) 0.9880(8) 0.3549(6) 0.039(2) Uani 0.358(2) 1 d D U P B 2
H32D H 0.548027 1.014110 0.395328 0.058 Uiso 0.358(2) 1 calc R U P B 2
H32E H 0.555130 1.011393 0.323718 0.058 Uiso 0.358(2) 1 calc R U P B 2
H32F H 0.458542 0.994929 0.341516 0.058 Uiso 0.358(2) 1 calc R U P B 2
C33B C 0.6536(6) 0.8936(6) 0.3882(4) 0.0363(15) Uani 0.358(2) 1 d D U P B 2
H33D H 0.669877 0.921759 0.428185 0.054 Uiso 0.358(2) 1 calc R U P B 2
H33E H 0.671536 0.837995 0.394632 0.054 Uiso 0.358(2) 1 calc R U P B 2
H33F H 0.685924 0.917554 0.358629 0.054 Uiso 0.358(2) 1 calc R U P B 2
C34B C 0.5014(10) 0.8601(14) 0.4100(7) 0.050(3) Uani 0.358(2) 1 d D U P B 2
H34D H 0.522702 0.885926 0.450675 0.075 Uiso 0.358(2) 1 calc R U P B 2
H34E H 0.434385 0.865785 0.396196 0.075 Uiso 0.358(2) 1 calc R U P B 2
H34F H 0.517405 0.803863 0.413804 0.075 Uiso 0.358(2) 1 calc R U P B 2

loop_
_atom_site_aniso_label
_atom_site_aniso_U_11
_atom_site_aniso_U_22
_atom_site_aniso_U_33
_atom_site_aniso_U_23
_atom_site_aniso_U_13
_atom_site_aniso_U_12
K1A 0.0489(8) 0.0415(6) 0.0243(5) 0.0145(4) -0.0100(4) -0.0274(5)
O3A 0.0467(14) 0.0354(12) 0.0278(11) 0.0060(9) 0.0047(9) -0.0161(10)
O4A 0.067(2) 0.0639(19) 0.0416(15) 0.0034(14) 0.0065(14) -0.0444(17)
O5A 0.050(2) 0.0385(18) 0.0342(17) -0.0043(13) -0.0177(14) -0.0039(18)
O6A 0.0478(17) 0.062(2) 0.0614(16) -0.0006(15) -0.0091(12) -0.0280(16)
O7A 0.069(2) 0.0602(18) 0.0579(18) 0.0061(14) -0.0294(14) -0.0103(15)
O8A 0.096(3) 0.078(2) 0.0484(18) 0.0340(17) -0.0140(15) -0.0201(18)
N3A 0.069(2) 0.0339(14) 0.0445(16) -0.0065(12) 0.0103(14) -0.0229(13)
N4A 0.085(2) 0.082(2) 0.050(2) 0.0260(17) 0.0033(17) -0.0509(18)
C35A 0.091(4) 0.040(2) 0.068(5) -0.016(3) 0.040(4) -0.036(2)
C36A 0.094(3) 0.0323(17) 0.0396(17) -0.0003(14) 0.0292(19) -0.0283(18)
C37A 0.088(3) 0.0310(19) 0.0398(18) -0.0012(15) 0.0100(18) -0.0125(19)
C38A 0.074(2) 0.0281(16) 0.0330(16) 0.0008(13) -0.0071(15) -0.0044(15)
C39A 0.071(3) 0.048(2) 0.070(3) -0.017(2) 0.001(2) -0.0146(17)
C40A 0.074(4) 0.065(4) 0.075(3) -0.016(3) -0.011(2) -0.013(3)
C41A 0.042(2) 0.046(2) 0.0411(18) 0.0057(16) 0.0062(16) -0.0135(14)
C42A 0.043(2) 0.055(2) 0.0380(17) -0.0036(17) 0.0057(15) -0.0261(19)
C43A 0.040(2) 0.045(2) 0.052(2) -0.0161(18) -0.0199(16) 0.0002(17)
C44A 0.042(2) 0.064(3) 0.057(2) -0.025(2) -0.0154(15) -0.0087(19)
C45A 0.0360(18) 0.075(2) 0.0605(19) 0.0176(17) -0.0162(14) -0.0016(16)
C46A 0.081(5) 0.121(5) 0.053(3) 0.030(3) -0.019(3) -0.004(3)
C47A 0.067(3) 0.080(3) 0.046(2) 0.006(2) 0.0046(19) -0.038(3)
C48A 0.096(4) 0.090(2) 0.048(2) 0.012(2) 0.014(2) -0.056(2)
C49A 0.071(3) 0.085(4) 0.078(2) -0.016(2) 0.0128(18) -0.054(3)
C50A 0.096(4) 0.092(4) 0.083(3) 0.013(3) 0.017(2) -0.066(3)
C51A 0.114(4) 0.079(3) 0.044(3) 0.032(3) -0.003(2) -0.024(3)
C52A 0.105(3) 0.083(3) 0.060(2) 0.029(2) 0.0103(18) -0.024(2)
K1B 0.0204(5) 0.0784(13) 0.0215(6) -0.0008(7) 0.0069(4) 0.0070(7)
O3B 0.0276(15) 0.059(2) 0.0324(16) 0.0096(14) 0.0147(12) 0.0065(14)
O4B 0.091(4) 0.095(4) 0.087(4) 0.011(3) 0.037(3) -0.002(3)
O5B 0.0341(18) 0.094(3) 0.054(2) -0.0287(18) 0.0065(15) 0.0010(19)
O6B 0.046(2) 0.123(3) 0.042(2) -0.001(2) 0.0139(17) -0.010(2)
O7B 0.024(2) 0.047(3) 0.038(2) 0.0079(18) -0.0017(17) 0.0009(17)
O8B 0.0260(15) 0.054(2) 0.0391(15) 0.0034(14) 0.0093(12) 0.0026(14)
N3B 0.0308(17) 0.049(2) 0.0423(19) -0.0030(16) 0.0034(14) 0.0000(14)
N4B 0.041(2) 0.108(3) 0.045(2) 0.030(2) 0.0105(17) -0.011(2)
C35B 0.0276(19) 0.054(3) 0.045(4) 0.016(3) 0.000(2) 0.0033(19)
C36B 0.040(2) 0.054(3) 0.043(2) 0.015(2) 0.0209(19) 0.0045(19)
C37B 0.037(2) 0.059(3) 0.063(3) -0.011(2) -0.006(2) 0.011(2)
C38B 0.037(3) 0.077(4) 0.068(3) -0.026(2) 0.004(2) 0.001(3)
C39B 0.058(3) 0.053(3) 0.032(2) 0.0055(19) 0.003(2) -0.014(2)
C40B 0.052(2) 0.050(3) 0.038(2) 0.011(2) -0.006(2) -0.009(2)
C41B 0.023(2) 0.059(3) 0.070(4) 0.013(3) 0.008(2) 0.008(2)
C42B 0.022(2) 0.069(4) 0.074(3) 0.028(3) -0.0089(18) 0.007(2)
C43B 0.056(4) 0.101(5) 0.056(3) -0.032(3) 0.018(3) -0.008(4)
C44B 0.084(3) 0.109(3) 0.088(3) -0.017(2) 0.036(3) -0.009(2)
C45B 0.023(2) 0.047(3) 0.042(3) 0.004(2) -0.0032(19) -0.0023(18)
C46B 0.040(2) 0.045(2) 0.0431(19) 0.0000(17) 0.0057(16) -0.0014(19)
C47B 0.042(3) 0.135(7) 0.103(8) 0.071(7) -0.003(4) 0.012(4)
C48B 0.054(3) 0.123(5) 0.090(5) 0.071(4) 0.020(3) 0.017(3)
C49B 0.073(4) 0.114(4) 0.047(3) 0.002(3) 0.023(3) -0.001(4)
C50B 0.053(3) 0.091(3) 0.045(2) 0.0286(19) 0.018(2) -0.010(2)
C51B 0.040(3) 0.068(3) 0.057(2) 0.021(2) 0.018(2) 0.002(2)
C52B 0.046(2) 0.113(5) 0.051(2) 0.033(3) 0.019(2) -0.016(3)
P1A 0.0208(7) 0.0278(9) 0.0240(3) 0.0004(5) 0.0076(4) -0.0030(5)
O1A 0.0187(14) 0.039(2) 0.0287(10) 0.0009(11) 0.0105(6) 0.0004(13)
O2A 0.0225(13) 0.027(2) 0.0247(10) -0.0011(11) 0.0073(8) 0.0030(9)
N1A 0.0215(14) 0.0338(17) 0.0321(8) 0.0054(11) 0.0054(10) -0.0064(12)
N2A 0.0245(14) 0.0333(15) 0.0328(11) -0.0100(11) 0.0119(12) -0.0073(10)
C1A 0.011(3) 0.048(2) 0.0316(10) 0.0209(12) 0.0022(15) 0.0082(19)
C2A 0.0120(16) 0.0351(18) 0.0376(9) 0.0201(10) 0.0075(10) -0.0008(9)
C3A 0.0136(16) 0.0377(18) 0.0409(18) 0.0169(12) 0.0063(13) -0.0037(9)
C4A 0.0152(15) 0.0399(16) 0.0379(19) 0.0181(13) 0.0013(14) -0.0053(9)
C5A 0.0266(13) 0.0514(18) 0.040(3) 0.0174(15) 0.007(2) -0.0071(11)
C6A 0.013(2) 0.0461(18) 0.0356(9) 0.0204(12) 0.0045(12) 0.0047(16)
C7A 0.0252(14) 0.0434(17) 0.0481(19) 0.0143(14) 0.0080(13) -0.0144(11)
C8A 0.0289(19) 0.057(3) 0.061(4) -0.007(2) 0.017(2) -0.0176(17)
C9A 0.074(3) 0.128(5) 0.065(2) 0.061(3) -0.009(2) -0.060(3)
C10A 0.064(3) 0.041(2) 0.098(3) -0.001(2) 0.049(3) -0.0252(19)
C11A 0.0210(16) 0.0356(19) 0.0440(10) 0.0140(12) 0.0176(11) -0.0034(11)
C12A 0.042(2) 0.037(3) 0.0610(15) 0.0203(19) 0.0288(14) 0.005(2)
C13A 0.033(2) 0.045(3) 0.0538(15) 0.0096(16) 0.0272(18) -0.0052(15)
C14A 0.0225(16) 0.046(3) 0.0394(12) 0.0021(17) 0.0120(13) -0.0100(13)
C15A 0.0272(15) 0.0367(16) 0.0334(13) 0.0004(12) 0.0052(12) -0.0077(11)
C16A 0.0284(14) 0.0368(15) 0.0264(12) -0.0029(11) 0.0053(12) -0.0110(10)
C17A 0.0411(17) 0.0431(17) 0.0334(15) -0.0115(13) 0.0107(14) -0.0146(13)
C18A 0.0523(18) 0.049(2) 0.0407(17) -0.0154(15) 0.0063(14) -0.0212(14)
C19A 0.0452(18) 0.053(2) 0.0559(19) -0.0121(16) 0.0051(16) -0.0249(14)
C20A 0.0323(16) 0.0489(19) 0.0542(17) -0.0037(15) 0.0078(14) -0.0158(13)
C21A 0.0246(15) 0.0266(14) 0.0324(14) -0.0047(11) 0.0132(11) -0.0074(11)
C22A 0.0246(16) 0.0213(16) 0.0283(15) 0.0002(13) 0.0114(10) 0.0006(11)
C23A 0.0259(15) 0.0308(14) 0.0335(19) -0.0040(16) 0.0085(11) 0.0035(11)
C24A 0.0243(17) 0.0308(13) 0.0405(19) -0.0076(16) 0.0105(13) 0.0007(11)
C25A 0.0262(15) 0.0229(11) 0.0431(17) -0.0085(12) 0.0169(12) -0.0074(10)
C26A 0.0273(16) 0.0293(14) 0.0412(18) -0.0134(13) 0.0159(12) -0.0103(11)
C27A 0.0313(16) 0.0265(14) 0.061(2) -0.0193(14) 0.0237(14) -0.0084(11)
C28A 0.0272(19) 0.0350(18) 0.041(2) -0.0083(17) 0.0137(15) -0.0068(15)
C29A 0.034(2) 0.075(3) 0.103(3) -0.067(3) 0.027(2) -0.017(2)
C30A 0.054(2) 0.0273(16) 0.106(3) 0.009(2) 0.050(2) 0.0065(16)
C31A 0.0311(12) 0.0615(18) 0.036(2) -0.0148(19) 0.0029(15) 0.0155(12)
C32A 0.037(3) 0.055(2) 0.058(5) -0.035(3) 0.006(3) -0.004(2)
C33A 0.0421(18) 0.139(7) 0.068(4) -0.049(4) -0.014(3) 0.038(3)
C34A 0.064(4) 0.090(4) 0.036(3) 0.005(3) 0.019(3) 0.036(3)
P1B 0.0202(11) 0.0285(13) 0.0227(5) 0.0018(9) 0.0067(7) -0.0050(8)
O1B 0.0187(14) 0.039(2) 0.0287(10) 0.0009(11) 0.0105(6) 0.0004(13)
O2B 0.0225(13) 0.027(2) 0.0247(10) -0.0011(11) 0.0073(8) 0.0030(9)
N1B 0.0215(14) 0.0338(17) 0.0321(8) 0.0054(11) 0.0054(10) -0.0064(12)
N2B 0.0245(14) 0.0333(15) 0.0328(11) -0.0100(11) 0.0119(12) -0.0073(10)
C1B 0.011(3) 0.048(2) 0.0316(10) 0.0209(12) 0.0022(15) 0.0082(19)
C2B 0.0120(16) 0.0351(18) 0.0376(9) 0.0201(10) 0.0075(10) -0.0008(9)
C3B 0.0136(16) 0.0377(18) 0.0409(18) 0.0169(12) 0.0063(13) -0.0037(9)
C4B 0.0152(15) 0.0399(16) 0.0379(19) 0.0181(13) 0.0013(14) -0.0053(9)
C5B 0.0266(13) 0.0514(18) 0.040(3) 0.0174(15) 0.007(2) -0.0071(11)
C6B 0.013(2) 0.0461(18) 0.0356(9) 0.0204(12) 0.0045(12) 0.0047(16)
C7B 0.028(2) 0.041(2) 0.053(3) 0.018(2) 0.018(2) -0.0050(16)
C8B 0.029(4) 0.053(6) 0.058(7) 0.009(4) 0.014(4) -0.001(4)
C9B 0.051(4) 0.102(7) 0.076(4) 0.058(5) 0.033(4) 0.021(4)
C10B 0.054(4) 0.047(3) 0.079(4) -0.002(3) 0.041(4) -0.013(3)
C11B 0.0210(16) 0.0356(19) 0.0440(10) 0.0140(12) 0.0176(11) -0.0034(11)
C12B 0.042(2) 0.037(3) 0.0610(15) 0.0203(19) 0.0288(14) 0.005(2)
C13B 0.033(2) 0.045(3) 0.0538(15) 0.0096(16) 0.0272(18) -0.0052(15)
C14B 0.0225(16) 0.046(3) 0.0394(12) 0.0021(17) 0.0120(13) -0.0100(13)
C15B 0.0254(19) 0.034(2) 0.0295(17) 0.0070(16) 0.0035(15) -0.0084(15)
C16B 0.0284(14) 0.0368(15) 0.0264(12) -0.0029(11) 0.0053(12) -0.0110(10)
C17B 0.044(2) 0.041(2) 0.029(2) -0.0064(17) 0.009(2) -0.0168(19)
C18B 0.053(2) 0.047(3) 0.036(2) -0.009(2) 0.0030(19) -0.0245(18)
C19B 0.045(2) 0.048(2) 0.046(2) -0.002(2) 0.002(2) -0.0261(19)
C20B 0.030(2) 0.042(2) 0.042(2) 0.0058(19) -0.0009(18) -0.0151(17)
C21B 0.0246(15) 0.0266(14) 0.0324(14) -0.0047(11) 0.0132(11) -0.0074(11)
C22B 0.0246(16) 0.0213(16) 0.0283(15) 0.0002(13) 0.0114(10) 0.0006(11)
C23B 0.0259(15) 0.0308(14) 0.0335(19) -0.0040(16) 0.0085(11) 0.0035(11)
C24B 0.0243(17) 0.0308(13) 0.0405(19) -0.0076(16) 0.0105(13) 0.0007(11)
C25B 0.0262(15) 0.0229(11) 0.0431(17) -0.0085(12) 0.0169(12) -0.0074(10)
C26B 0.0273(16) 0.0293(14) 0.0412(18) -0.0134(13) 0.0159(12) -0.0103(11)
C27B 0.033(2) 0.0263(18) 0.054(3) -0.0143(18) 0.0237(18) -0.0090(15)
C28B 0.033(3) 0.029(3) 0.048(5) -0.013(3) 0.022(3) -0.009(3)
C29B 0.040(4) 0.043(3) 0.057(3) -0.026(3) 0.026(2) -0.013(3)
C30B 0.040(3) 0.029(3) 0.064(4) -0.009(2) 0.029(3) -0.003(2)
C31B 0.0300(13) 0.0598(18) 0.034(2) -0.012(2) 0.0044(16) 0.0149(13)
C32B 0.036(5) 0.055(2) 0.021(4) -0.011(2) -0.004(3) 0.014(3)
C33B 0.0292(19) 0.053(4) 0.028(3) 0.015(3) 0.010(2) 0.016(2)
C34B 0.032(4) 0.081(6) 0.035(4) 0.008(5) 0.003(3) 0.022(4)

loop_
_atom_type_symbol
_atom_type_description
_atom_type_scat_dispersion_real
_atom_type_scat_dispersion_imag
_atom_type_scat_source
C C 0.0033 0.0016 'International Tables Vol C Tables 4.2.6.8 and 6.1.1.4'
H H 0.0000 0.0000 'International Tables Vol C Tables 4.2.6.8 and 6.1.1.4'
K K 0.2009 0.2494 'International Tables Vol C Tables 4.2.6.8 and 6.1.1.4'
N N 0.0061 0.0033 'International Tables Vol C Tables 4.2.6.8 and 6.1.1.4'
O O 0.0106 0.0060 'International Tables Vol C Tables 4.2.6.8 and 6.1.1.4'
P P 0.1023 0.0942 'International Tables Vol C Tables 4.2.6.8 and 6.1.1.4'

loop_
_geom_angle_atom_site_label_1
_geom_angle_atom_site_label_2
_geom_angle_atom_site_label_3
_geom_angle
_geom_angle_site_symmetry_1
_geom_angle_site_symmetry_3
_geom_angle_publ_flag
O3A K1A N3A 60.91(8) . . ?
O3A K1A N4A 117.85(12) . . ?
O4A K1A O3A 60.14(9) . . ?
O4A K1A O6A 94.61(12) . . ?
O4A K1A O7A 137.70(11) . . ?
O4A K1A O8A 97.30(13) . . ?
O4A K1A N3A 120.39(10) . . ?
O4A K1A N4A 58.35(12) . . ?
O5A K1A O3A 97.06(13) . . ?
O5A K1A O4A 119.98(17) . . ?
O5A K1A O6A 60.73(13) . . ?
O5A K1A O7A 97.41(16) . . ?
O5A K1A O8A 136.38(17) . . ?
O5A K1A N3A 60.23(13) . . ?
O5A K1A N4A 120.13(14) . . ?
O6A K1A O3A 133.85(11) . . ?
O6A K1A O8A 97.04(12) . . ?
O6A K1A N3A 120.52(11) . . ?
O6A K1A N4A 60.00(11) . . ?
O7A K1A O3A 98.84(10) . . ?
O7A K1A O6A 122.40(12) . . ?
O7A K1A O8A 61.42(13) . . ?
O7A K1A N3A 60.22(11) . . ?
O7A K1A N4A 120.65(13) . . ?
O8A K1A O3A 122.34(11) . . ?
O8A K1A N3A 121.02(14) . . ?
O8A K1A N4A 59.70(14) . . ?
N3A K1A N4A 178.74(13) . . ?
C36A O3A K1A 114.9(2) . . ?
C36A O3A C41A 108.9(3) . . ?
C41A O3A K1A 110.9(2) . . ?
C42A O4A K1A 118.3(3) . . ?
C42A O4A C47A 108.3(4) . . ?
C47A O4A K1A 124.1(4) . . ?
C38A O5A K1A 118.8(3) . . ?
C38A O5A C43A 112.1(5) . . ?
C43A O5A K1A 116.3(4) . . ?
C44A O6A K1A 113.3(3) . . ?
C44A O6A C49A 111.5(4) . . ?
C49A O6A K1A 118.7(3) . . ?
C40A O7A K1A 118.3(4) . . ?
C45A O7A K1A 101.2(4) . . ?
C45A O7A C40A 140.5(6) . . ?
C46A O8A K1A 112.5(4) . . ?
C46A O8A C51A 109.8(6) . . ?
C51A O8A K1A 121.4(4) . . ?
C35A N3A K1A 107.6(4) . . ?
C35A N3A C37A 110.4(5) . . ?
C37A N3A K1A 108.9(3) . . ?
C39A N3A K1A 110.3(3) . . ?
C39A N3A C35A 109.8(5) . . ?
C39A N3A C37A 109.8(4) . . ?
C48A N4A K1A 110.4(2) . . ?
C48A N4A C50A 110.8(5) . . ?
C48A N4A C52A 111.7(5) . . ?
C50A N4A K1A 107.2(3) . . ?
C50A N4A C52A 109.7(5) . . ?
C52A N4A K1A 106.9(4) . . ?
N3A C35A H35A 108.8 . . ?
N3A C35A H35B 108.8 . . ?
N3A C35A C36A 113.7(6) . . ?
H35A C35A H35B 107.7 . . ?
C36A C35A H35A 108.8 . . ?
C36A C35A H35B 108.8 . . ?
O3A C36A C35A 107.5(5) . . ?
O3A C36A H36A 110.2 . . ?
O3A C36A H36B 110.2 . . ?
C35A C36A H36A 110.2 . . ?
C35A C36A H36B 110.2 . . ?
H36A C36A H36B 108.5 . . ?
N3A C37A H37A 108.8 . . ?
N3A C37A H37B 108.8 . . ?
N3A C37A C38A 113.9(3) . . ?
H37A C37A H37B 107.7 . . ?
C38A C37A H37A 108.8 . . ?
C38A C37A H37B 108.8 . . ?
O5A C38A C37A 108.9(4) . . ?
O5A C38A H38A 109.9 . . ?
O5A C38A H38B 109.9 . . ?
C37A C38A H38A 109.9 . . ?
C37A C38A H38B 109.9 . . ?
H38A C38A H38B 108.3 . . ?
N3A C39A H39A 108.7 . . ?
N3A C39A H39B 108.7 . . ?
N3A C39A C40A 114.1(5) . . ?
H39A C39A H39B 107.6 . . ?
C40A C39A H39A 108.7 . . ?
C40A C39A H39B 108.7 . . ?
O7A C40A C39A 109.2(6) . . ?
O7A C40A H40A 109.8 . . ?
O7A C40A H40B 109.8 . . ?
C39A C40A H40A 109.8 . . ?
C39A C40A H40B 109.8 . . ?
H40A C40A H40B 108.3 . . ?
O3A C41A H41A 109.7 . . ?
O3A C41A H41B 109.7 . . ?
O3A C41A C42A 109.7(4) . . ?
H41A C41A H41B 108.2 . . ?
C42A C41A H41A 109.7 . . ?
C42A C41A H41B 109.7 . . ?
O4A C42A C41A 109.0(4) . . ?
O4A C42A H42A 109.9 . . ?
O4A C42A H42B 109.9 . . ?
C41A C42A H42A 109.9 . . ?
C41A C42A H42B 109.9 . . ?
H42A C42A H42B 108.3 . . ?
O5A C43A H43A 109.7 . . ?
O5A C43A H43B 109.7 . . ?
O5A C43A C44A 109.7(4) . . ?
H43A C43A H43B 108.2 . . ?
C44A C43A H43A 109.7 . . ?
C44A C43A H43B 109.7 . . ?
O6A C44A C43A 110.9(4) . . ?
O6A C44A H44A 109.5 . . ?
O6A C44A H44B 109.5 . . ?
C43A C44A H44A 109.5 . . ?
C43A C44A H44B 109.5 . . ?
H44A C44A H44B 108.0 . . ?
O7A C45A H45A 103.6 . . ?
O7A C45A H45B 103.6 . . ?
O7A C45A C46A 134.5(7) . . ?
H45A C45A H45B 105.3 . . ?
C46A C45A H45A 103.6 . . ?
C46A C45A H45B 103.6 . . ?
O8A C46A C45A 111.7(6) . . ?
O8A C46A H46A 109.3 . . ?
O8A C46A H46B 109.3 . . ?
C45A C46A H46A 109.3 . . ?
C45A C46A H46B 109.3 . . ?
H46A C46A H46B 107.9 . . ?
O4A C47A H47A 110.3 . . ?
O4A C47A H47B 110.3 . . ?
O4A C47A C48A 106.9(4) . . ?
H47A C47A H47B 108.6 . . ?
C48A C47A H47A 110.3 . . ?
C48A C47A H47B 110.3 . . ?
N4A C48A C47A 114.6(5) . . ?
N4A C48A H48A 108.6 . . ?
N4A C48A H48B 108.6 . . ?
C47A C48A H48A 108.6 . . ?
C47A C48A H48B 108.6 . . ?
H48A C48A H48B 107.6 . . ?
O6A C49A H49A 109.8 . . ?
O6A C49A H49B 109.8 . . ?
O6A C49A C50A 109.5(5) . . ?
H49A C49A H49B 108.2 . . ?
C50A C49A H49A 109.8 . . ?
C50A C49A H49B 109.8 . . ?
N4A C50A C49A 113.6(4) . . ?
N4A C50A H50A 108.9 . . ?
N4A C50A H50B 108.9 . . ?
C49A C50A H50A 108.9 . . ?
C49A C50A H50B 108.9 . . ?
H50A C50A H50B 107.7 . . ?
O8A C51A H51A 110.3 . . ?
O8A C51A H51B 110.3 . . ?
O8A C51A C52A 106.9(5) . . ?
H51A C51A H51B 108.6 . . ?
C52A C51A H51A 110.3 . . ?
C52A C51A H51B 110.3 . . ?
N4A C52A C51A 116.8(6) . . ?
N4A C52A H52A 108.1 . . ?
N4A C52A H52B 108.1 . . ?
C51A C52A H52A 108.1 . . ?
C51A C52A H52B 108.1 . . ?
H52A C52A H52B 107.3 . . ?
O3B K1B O4B 57.00(13) . . ?
O3B K1B O6B 117.91(14) . . ?
O3B K1B N3B 61.49(12) . . ?
O3B K1B N4B 118.75(14) . . ?
O5B K1B O3B 99.03(14) . . ?
O5B K1B O4B 127.27(18) . . ?
O5B K1B O6B 59.25(15) . . ?
O5B K1B N3B 60.00(13) . . ?
O5B K1B N4B 118.36(16) . . ?
O6B K1B O4B 89.39(17) . . ?
O6B K1B N3B 117.94(16) . . ?
O6B K1B N4B 60.31(17) . . ?
O7B K1B O3B 105.48(14) . . ?
O7B K1B O4B 137.2(2) . . ?
O7B K1B O5B 91.7(2) . . ?
O7B K1B O6B 129.94(19) . . ?
O7B K1B O8B 59.86(15) . . ?
O7B K1B N3B 62.44(17) . . ?
O7B K1B N4B 118.76(19) . . ?
O8B K1B O3B 146.97(13) . . ?
O8B K1B O4B 111.56(16) . . ?
O8B K1B O5B 110.20(12) . . ?
O8B K1B O6B 90.86(13) . . ?
O8B K1B N3B 120.98(13) . . ?
O8B K1B N4B 59.91(13) . . ?
N3B K1B O4B 118.44(14) . . ?
N3B K1B N4B 178.23(16) . . ?
N4B K1B O4B 61.76(15) . . ?
C36B O3B K1B 115.0(3) . . ?
C41B O3B K1B 110.4(4) . . ?
C41B O3B C36B 110.6(5) . . ?
C42B O4B K1B 111.7(5) . . ?
C42B O4B C47B 126.3(8) . . ?
C47B O4B K1B 107.3(5) . . ?
C38B O5B K1B 117.5(4) . . ?
C43B O5B K1B 116.1(5) . . ?
C43B O5B C38B 113.1(6) . . ?
C44B O6B K1B 116.1(6) . . ?
C44B O6B C49B 103.9(7) . . ?
C49B O6B K1B 122.3(5) . . ?
C40B O7B K1B 118.4(4) . . ?
C40B O7B C45B 114.3(6) . . ?
C45B O7B K1B 115.1(4) . . ?
C46B O8B K1B 116.5(3) . . ?
C46B O8B C51B 110.6(4) . . ?
C51B O8B K1B 116.6(3) . . ?
C35B N3B K1B 111.3(5) . . ?
C37B N3B K1B 112.7(4) . . ?
C37B N3B C35B 107.3(5) . . ?
C39B N3B K1B 104.5(3) . . ?
C39B N3B C35B 110.5(6) . . ?
C39B N3B C37B 110.6(5) . . ?
C48B N4B K1B 106.8(3) . . ?
C48B N4B C50B 116.8(6) . . ?
C48B N4B C52B 109.8(6) . . ?
C50B N4B K1B 105.7(4) . . ?
C52B N4B K1B 110.3(3) . . ?
C52B N4B C50B 107.3(5) . . ?
N3B C35B H35C 109.1 . . ?
N3B C35B H35D 109.1 . . ?
N3B C35B C36B 112.4(7) . . ?
H35C C35B H35D 107.9 . . ?
C36B C35B H35C 109.1 . . ?
C36B C35B H35D 109.1 . . ?
O3B C36B C35B 111.5(6) . . ?
O3B C36B H36C 109.3 . . ?
O3B C36B H36D 109.3 . . ?
C35B C36B H36C 109.3 . . ?
C35B C36B H36D 109.3 . . ?
H36C C36B H36D 108.0 . . ?
N3B C37B H37C 109.2 . . ?
N3B C37B H37D 109.2 . . ?
N3B C37B C38B 111.9(5) . . ?
H37C C37B H37D 107.9 . . ?
C38B C37B H37C 109.2 . . ?
C38B C37B H37D 109.2 . . ?
O5B C38B C37B 109.5(6) . . ?
O5B C38B H38C 109.8 . . ?
O5B C38B H38D 109.8 . . ?
C37B C38B H38C 109.8 . . ?
C37B C38B H38D 109.8 . . ?
H38C C38B H38D 108.2 . . ?
N3B C39B H39C 108.6 . . ?
N3B C39B H39D 108.6 . . ?
N3B C39B C40B 114.5(5) . . ?
H39C C39B H39D 107.6 . . ?
C40B C39B H39C 108.6 . . ?
C40B C39B H39D 108.6 . . ?
O7B C40B C39B 111.3(5) . . ?
O7B C40B H40C 109.4 . . ?
O7B C40B H40D 109.4 . . ?
C39B C40B H40C 109.4 . . ?
C39B C40B H40D 109.4 . . ?
H40C C40B H40D 108.0 . . ?
O3B C41B H41C 109.8 . . ?
O3B C41B H41D 109.8 . . ?
O3B C41B C42B 109.4(6) . . ?
H41C C41B H41D 108.2 . . ?
C42B C41B H41C 109.8 . . ?
C42B C41B H41D 109.8 . . ?
O4B C42B C41B 125.6(6) . . ?
O4B C42B H42C 105.9 . . ?
O4B C42B H42D 105.9 . . ?
C41B C42B H42C 105.9 . . ?
C41B C42B H42D 105.9 . . ?
H42C C42B H42D 106.2 . . ?
O5B C43B H43C 108.9 . . ?
O5B C43B H43D 108.9 . . ?
O5B C43B C44B 113.5(9) . . ?
H43C C43B H43D 107.7 . . ?
C44B C43B H43C 108.9 . . ?
C44B C43B H43D 108.9 . . ?
O6B C44B C43B 110.5(8) . . ?
O6B C44B H44C 109.5 . . ?
O6B C44B H44D 109.5 . . ?
C43B C44B H44C 109.5 . . ?
C43B C44B H44D 109.5 . . ?
H44C C44B H44D 108.1 . . ?
O7B C45B H45C 109.5 . . ?
O7B C45B H45D 109.5 . . ?
O7B C45B C46B 110.7(5) . . ?
H45C C45B H45D 108.1 . . ?
C46B C45B H45C 109.5 . . ?
C46B C45B H45D 109.5 . . ?
O8B C46B C45B 109.6(5) . . ?
O8B C46B H46C 109.7 . . ?
O8B C46B H46D 109.7 . . ?
C45B C46B H46C 109.7 . . ?
C45B C46B H46D 109.7 . . ?
H46C C46B H46D 108.2 . . ?
O4B C47B H47C 104.6 . . ?
O4B C47B H47D 104.6 . . ?
O4B C47B C48B 130.6(8) . . ?
H47C C47B H47D 105.7 . . ?
C48B C47B H47C 104.6 . . ?
C48B C47B H47D 104.6 . . ?
N4B C48B C47B 116.1(8) . . ?
N4B C48B H48C 108.3 . . ?
N4B C48B H48D 108.3 . . ?
C47B C48B H48C 108.3 . . ?
C47B C48B H48D 108.3 . . ?
H48C C48B H48D 107.4 . . ?
O6B C49B H49C 110.4 . . ?
O6B C49B H49D 110.4 . . ?
O6B C49B C50B 106.5(6) . . ?
H49C C49B H49D 108.6 . . ?
C50B C49B H49C 110.4 . . ?
C50B C49B H49D 110.4 . . ?
N4B C50B H50C 107.5 . . ?
N4B C50B H50D 107.5 . . ?
C49B C50B N4B 119.1(7) . . ?
C49B C50B H50C 107.5 . . ?
C49B C50B H50D 107.5 . . ?
H50C C50B H50D 107.0 . . ?
O8B C51B H51C 109.7 . . ?
O8B C51B H51D 109.7 . . ?
O8B C51B C52B 110.0(6) . . ?
H51C C51B H51D 108.2 . . ?
C52B C51B H51C 109.7 . . ?
C52B C51B H51D 109.7 . . ?
N4B C52B C51B 114.4(5) . . ?
N4B C52B H52C 108.7 . . ?
N4B C52B H52D 108.7 . . ?
C51B C52B H52C 108.7 . . ?
C51B C52B H52D 108.7 . . ?
H52C C52B H52D 107.6 . . ?
O1A P1A N2A 159.0(3) . . ?
O2A P1A O1A 84.7(3) . . ?
O2A P1A N1A 114.2(3) . . ?
O2A P1A N2A 84.6(2) . . ?
N1A P1A O1A 84.8(2) . . ?
N1A P1A N2A 83.20(16) . . ?
C1A O1A P1A 116.5(4) . . ?
C22A O2A P1A 115.4(3) . . ?
C6A N1A P1A 114.1(3) . . ?
C6A N1A C15A 128.8(3) . . ?
C15A N1A P1A 115.7(2) . . ?
C16A N2A P1A 113.7(2) . . ?
C16A N2A C21A 124.5(3) . . ?
C21A N2A P1A 110.8(2) . . ?
O1A C1A C2A 121.8(5) . . ?
O1A C1A C6A 110.6(4) . . ?
C6A C1A C2A 127.5(5) . . ?
C1A C2A C11A 125.4(3) . . ?
C3A C2A C1A 113.0(4) . . ?
C3A C2A C11A 121.5(3) . . ?
C2A C3A H3A 118.5 . . ?
C4A C3A C2A 123.0(4) . . ?
C4A C3A H3A 118.5 . . ?
C3A C4A C5A 119.7(3) . . ?
C3A C4A C7A 120.0(3) . . ?
C5A C4A C7A 120.3(4) . . ?
C4A C5A H5A 118.4 . . ?
C6A C5A C4A 123.2(4) . . ?
C6A C5A H5A 118.4 . . ?
N1A C6A C1A 111.8(4) . . ?
C5A C6A N1A 135.0(5) . . ?
C5A C6A C1A 113.3(4) . . ?
C8A C7A C4A 110.1(4) . . ?
C8A C7A C9A 108.0(5) . . ?
C8A C7A C10A 107.9(4) . . ?
C9A C7A C4A 109.4(3) . . ?
C10A C7A C4A 112.4(3) . . ?
C10A C7A C9A 109.0(4) . . ?
C7A C8A H8AA 109.5 . . ?
C7A C8A H8AB 109.5 . . ?
C7A C8A H8AC 109.5 . . ?
H8AA C8A H8AB 109.5 . . ?
H8AA C8A H8AC 109.5 . . ?
H8AB C8A H8AC 109.5 . . ?
C7A C9A H9AA 109.5 . . ?
C7A C9A H9AB 109.5 . . ?
C7A C9A H9AC 109.5 . . ?
H9AA C9A H9AB 109.5 . . ?
H9AA C9A H9AC 109.5 . . ?
H9AB C9A H9AC 109.5 . . ?
C7A C10A H10A 109.5 . . ?
C7A C10A H10B 109.5 . . ?
C7A C10A H10C 109.5 . . ?
H10A C10A H10B 109.5 . . ?
H10A C10A H10C 109.5 . . ?
H10B C10A H10C 109.5 . . ?
C2A C11A C12A 109.1(4) . . ?
C2A C11A C13A 113.0(3) . . ?
C2A C11A C14A 109.1(3) . . ?
C12A C11A C13A 107.9(4) . . ?
C14A C11A C12A 110.2(4) . . ?
C14A C11A C13A 107.6(4) . . ?
C11A C12A H12A 109.5 . . ?
C11A C12A H12B 109.5 . . ?
C11A C12A H12C 109.5 . . ?
H12A C12A H12B 109.5 . . ?
H12A C12A H12C 109.5 . . ?
H12B C12A H12C 109.5 . . ?
C11A C13A H13A 109.5 . . ?
C11A C13A H13B 109.5 . . ?
C11A C13A H13C 109.5 . . ?
H13A C13A H13B 109.5 . . ?
H13A C13A H13C 109.5 . . ?
H13B C13A H13C 109.5 . . ?
C11A C14A H14A 109.5 . . ?
C11A C14A H14B 109.5 . . ?
C11A C14A H14C 109.5 . . ?
H14A C14A H14B 109.5 . . ?
H14A C14A H14C 109.5 . . ?
H14B C14A H14C 109.5 . . ?
N1A C15A C16A 112.6(3) . . ?
C20A C15A N1A 128.1(3) . . ?
C20A C15A C16A 119.3(3) . . ?
N2A C16A C15A 111.6(3) . . ?
N2A C16A C17A 128.4(3) . . ?
C17A C16A C15A 120.0(3) . . ?
C16A C17A H17A 120.2 . . ?
C16A C17A C18A 119.7(4) . . ?
C18A C17A H17A 120.2 . . ?
C17A C18A H18A 119.7 . . ?
C19A C18A C17A 120.5(4) . . ?
C19A C18A H18A 119.7 . . ?
C18A C19A H19A 119.7 . . ?
C18A C19A C20A 120.6(3) . . ?
C20A C19A H19A 119.7 . . ?
C15A C20A H20A 120.1 . . ?
C19A C20A C15A 119.8(4) . . ?
C19A C20A H20A 120.1 . . ?
N2A C21A C22A 111.1(3) . . ?
N2A C21A C26A 129.0(3) . . ?
C26A C21A C22A 119.9(3) . . ?
O2A C22A C21A 114.0(4) . . ?
O2A C22A C23A 124.0(4) . . ?
C23A C22A C21A 121.9(3) . . ?
C22A C23A C24A 116.3(3) . . ?
C22A C23A C31A 121.1(4) . . ?
C24A C23A C31A 122.6(4) . . ?
C23A C24A H24A 118.3 . . ?
C25A C24A C23A 123.3(3) . . ?
C25A C24A H24A 118.3 . . ?
C24A C25A C26A 118.5(3) . . ?
C24A C25A C27A 120.2(3) . . ?
C26A C25A C27A 121.3(3) . . ?
C21A C26A H26A 119.9 . . ?
C25A C26A C21A 120.1(3) . . ?
C25A C26A H26A 119.9 . . ?
C25A C27A C28A 109.1(3) . . ?
C25A C27A C30A 109.6(3) . . ?
C28A C27A C30A 108.9(3) . . ?
C29A C27A C25A 111.8(3) . . ?
C29A C27A C28A 107.6(4) . . ?
C29A C27A C30A 109.7(4) . . ?
C27A C28A H28A 109.5 . . ?
C27A C28A H28B 109.5 . . ?
C27A C28A H28C 109.5 . . ?
H28A C28A H28B 109.5 . . ?
H28A C28A H28C 109.5 . . ?
H28B C28A H28C 109.5 . . ?
C27A C29A H29A 109.5 . . ?
C27A C29A H29B 109.5 . . ?
C27A C29A H29C 109.5 . . ?
H29A C29A H29B 109.5 . . ?
H29A C29A H29C 109.5 . . ?
H29B C29A H29C 109.5 . . ?
C27A C30A H30A 109.5 . . ?
C27A C30A H30B 109.5 . . ?
C27A C30A H30C 109.5 . . ?
H30A C30A H30B 109.5 . . ?
H30A C30A H30C 109.5 . . ?
H30B C30A H30C 109.5 . . ?
C23A C31A C33A 110.7(4) . . ?
C23A C31A C34A 109.2(6) . . ?
C32A C31A C23A 112.5(5) . . ?
C32A C31A C33A 109.9(6) . . ?
C32A C31A C34A 107.6(6) . . ?
C34A C31A C33A 106.7(6) . . ?
C31A C32A H32A 109.5 . . ?
C31A C32A H32B 109.5 . . ?
C31A C32A H32C 109.5 . . ?
H32A C32A H32B 109.5 . . ?
H32A C32A H32C 109.5 . . ?
H32B C32A H32C 109.5 . . ?
C31A C33A H33A 109.5 . . ?
C31A C33A H33B 109.5 . . ?
C31A C33A H33C 109.5 . . ?
H33A C33A H33B 109.5 . . ?
H33A C33A H33C 109.5 . . ?
H33B C33A H33C 109.5 . . ?
C31A C34A H34A 109.5 . . ?
C31A C34A H34B 109.5 . . ?
C31A C34A H34C 109.5 . . ?
H34A C34A H34B 109.5 . . ?
H34A C34A H34C 109.5 . . ?
H34B C34A H34C 109.5 . . ?
O1B P1B N2B 157.9(5) . . ?
O2B P1B O1B 86.1(5) . . ?
O2B P1B N1B 115.9(6) . . ?
O2B P1B N2B 84.5(4) . . ?
N1B P1B O1B 84.6(4) . . ?
N1B P1B N2B 81.6(3) . . ?
C1B O1B P1B 110.8(7) . . ?
C22B O2B P1B 115.2(7) . . ?
C6B N1B P1B 117.3(6) . . ?
C6B N1B C15B 122.8(7) . . ?
C15B N1B P1B 118.3(5) . . ?
C16B N2B P1B 114.1(4) . . ?
C21B N2B P1B 111.1(5) . . ?
C21B N2B C16B 125.9(6) . . ?
O1B C1B C2B 131.1(10) . . ?
C6B C1B O1B 118.5(8) . . ?
C6B C1B C2B 110.0(9) . . ?
C1B C2B C3B 121.1(8) . . ?
C1B C2B C11B 111.1(7) . . ?
C3B C2B C11B 127.1(7) . . ?
C2B C3B H3B 117.7 . . ?
C4B C3B C2B 124.7(7) . . ?
C4B C3B H3B 117.7 . . ?
C3B C4B C5B 118.2(7) . . ?
C3B C4B C7B 120.0(6) . . ?
C5B C4B C7B 121.7(7) . . ?
C4B C5B H5B 124.9 . . ?
C4B C5B C6B 110.3(8) . . ?
C6B C5B H5B 124.9 . . ?
N1B C6B C5B 119.0(8) . . ?
C1B C6B N1B 106.5(7) . . ?
C1B C6B C5B 134.0(9) . . ?
C8B C7B C4B 109.2(7) . . ?
C8B C7B C10B 107.2(7) . . ?
C9B C7B C4B 108.5(6) . . ?
C9B C7B C8B 110.8(8) . . ?
C9B C7B C10B 109.5(7) . . ?
C10B C7B C4B 111.6(6) . . ?
C7B C8B H8BA 109.5 . . ?
C7B C8B H8BB 109.5 . . ?
C7B C8B H8BC 109.5 . . ?
H8BA C8B H8BB 109.5 . . ?
H8BA C8B H8BC 109.5 . . ?
H8BB C8B H8BC 109.5 . . ?
C7B C9B H9BA 109.5 . . ?
C7B C9B H9BB 109.5 . . ?
C7B C9B H9BC 109.5 . . ?
H9BA C9B H9BB 109.5 . . ?
H9BA C9B H9BC 109.5 . . ?
H9BB C9B H9BC 109.5 . . ?
C7B C10B H10D 109.5 . . ?
C7B C10B H10E 109.5 . . ?
C7B C10B H10F 109.5 . . ?
H10D C10B H10E 109.5 . . ?
H10D C10B H10F 109.5 . . ?
H10E C10B H10F 109.5 . . ?
C2B C11B C12B 110.9(9) . . ?
C2B C11B C13B 111.2(6) . . ?
C2B C11B C14B 109.9(7) . . ?
C12B C11B C14B 107.7(8) . . ?
C13B C11B C12B 107.9(9) . . ?
C13B C11B C14B 109.2(7) . . ?
C11B C12B H12D 109.5 . . ?
C11B C12B H12E 109.5 . . ?
C11B C12B H12F 109.5 . . ?
H12D C12B H12E 109.5 . . ?
H12D C12B H12F 109.5 . . ?
H12E C12B H12F 109.5 . . ?
C11B C13B H13D 109.5 . . ?
C11B C13B H13E 109.5 . . ?
C11B C13B H13F 109.5 . . ?
H13D C13B H13E 109.5 . . ?
H13D C13B H13F 109.5 . . ?
H13E C13B H13F 109.5 . . ?
C11B C14B H14D 109.5 . . ?
C11B C14B H14E 109.5 . . ?
C11B C14B H14F 109.5 . . ?
H14D C14B H14E 109.5 . . ?
H14D C14B H14F 109.5 . . ?
H14E C14B H14F 109.5 . . ?
N1B C15B C16B 112.1(5) . . ?
C20B C15B N1B 128.0(6) . . ?
C20B C15B C16B 119.9(6) . . ?
N2B C16B C15B 110.5(5) . . ?
C17B C16B N2B 129.2(6) . . ?
C17B C16B C15B 120.2(5) . . ?
C16B C17B H17B 120.4 . . ?
C16B C17B C18B 119.2(6) . . ?
C18B C17B H17B 120.4 . . ?
C17B C18B H18B 120.1 . . ?
C19B C18B C17B 119.9(6) . . ?
C19B C18B H18B 120.1 . . ?
C18B C19B H19B 119.2 . . ?
C18B C19B C20B 121.7(6) . . ?
C20B C19B H19B 119.2 . . ?
C15B C20B C19B 118.9(6) . . ?
C15B C20B H20B 120.5 . . ?
C19B C20B H20B 120.5 . . ?
N2B C21B C22B 110.0(6) . . ?
N2B C21B C26B 130.3(6) . . ?
C26B C21B C22B 119.7(6) . . ?
O2B C22B C21B 114.5(7) . . ?
O2B C22B C23B 123.1(7) . . ?
C23B C22B C21B 122.4(7) . . ?
C22B C23B C24B 115.3(7) . . ?
C22B C23B C31B 122.5(7) . . ?
C24B C23B C31B 122.2(7) . . ?
C23B C24B H24B 118.2 . . ?
C25B C24B C23B 123.7(6) . . ?
C25B C24B H24B 118.2 . . ?
C24B C25B C27B 118.6(6) . . ?
C26B C25B C24B 118.1(5) . . ?
C26B C25B C27B 123.3(6) . . ?
C21B C26B H26B 119.6 . . ?
C25B C26B C21B 120.8(6) . . ?
C25B C26B H26B 119.6 . . ?
C25B C27B C28B 109.8(5) . . ?
C29B C27B C25B 111.5(6) . . ?
C29B C27B C28B 107.6(6) . . ?
C30B C27B C25B 109.7(5) . . ?
C30B C27B C28B 109.2(6) . . ?
C30B C27B C29B 108.9(5) . . ?
C27B C28B H28D 109.5 . . ?
C27B C28B H28E 109.5 . . ?
C27B C28B H28F 109.5 . . ?
H28D C28B H28E 109.5 . . ?
H28D C28B H28F 109.5 . . ?
H28E C28B H28F 109.5 . . ?
C27B C29B H29D 109.5 . . ?
C27B C29B H29E 109.5 . . ?
C27B C29B H29F 109.5 . . ?
H29D C29B H29E 109.5 . . ?
H29D C29B H29F 109.5 . . ?
H29E C29B H29F 109.5 . . ?
C27B C30B H30D 109.5 . . ?
C27B C30B H30E 109.5 . . ?
C27B C30B H30F 109.5 . . ?
H30D C30B H30E 109.5 . . ?
H30D C30B H30F 109.5 . . ?
H30E C30B H30F 109.5 . . ?
C23B C31B C32B 110.2(9) . . ?
C23B C31B C33B 114.8(8) . . ?
C23B C31B C34B 108.0(10) . . ?
C32B C31B C33B 106.2(9) . . ?
C32B C31B C34B 110.8(11) . . ?
C33B C31B C34B 106.9(8) . . ?
C31B C32B H32D 109.5 . . ?
C31B C32B H32E 109.5 . . ?
C31B C32B H32F 109.5 . . ?
H32D C32B H32E 109.5 . . ?
H32D C32B H32F 109.5 . . ?
H32E C32B H32F 109.5 . . ?
C31B C33B H33D 109.5 . . ?
C31B C33B H33E 109.5 . . ?
C31B C33B H33F 109.5 . . ?
H33D C33B H33E 109.5 . . ?
H33D C33B H33F 109.5 . . ?
H33E C33B H33F 109.5 . . ?
C31B C34B H34D 109.5 . . ?
C31B C34B H34E 109.5 . . ?
C31B C34B H34F 109.5 . . ?
H34D C34B H34E 109.5 . . ?
H34D C34B H34F 109.5 . . ?
H34E C34B H34F 109.5 . . ?

loop_
_geom_bond_atom_site_label_1
_geom_bond_atom_site_label_2
_geom_bond_distance
_geom_bond_site_symmetry_2
_geom_bond_publ_flag
K1A O3A 2.849(3) . ?
K1A O4A 2.795(4) . ?
K1A O5A 2.791(5) . ?
K1A O6A 2.825(3) . ?
K1A O7A 2.824(4) . ?
K1A O8A 2.844(3) . ?
K1A N3A 3.006(4) . ?
K1A N4A 3.066(4) . ?
O3A C36A 1.428(4) . ?
O3A C41A 1.437(5) . ?
O4A C42A 1.424(5) . ?
O4A C47A 1.424(6) . ?
O5A C38A 1.405(7) . ?
O5A C43A 1.424(6) . ?
O6A C44A 1.396(6) . ?
O6A C49A 1.418(6) . ?
O7A C40A 1.410(8) . ?
O7A C45A 1.155(6) . ?
O8A C46A 1.354(9) . ?
O8A C51A 1.399(7) . ?
N3A C35A 1.465(7) . ?
N3A C37A 1.473(6) . ?
N3A C39A 1.460(6) . ?
N4A C48A 1.469(8) . ?
N4A C50A 1.471(6) . ?
N4A C52A 1.493(7) . ?
C35A H35A 0.9900 . ?
C35A H35B 0.9900 . ?
C35A C36A 1.512(9) . ?
C36A H36A 0.9900 . ?
C36A H36B 0.9900 . ?
C37A H37A 0.9900 . ?
C37A H37B 0.9900 . ?
C37A C38A 1.504(6) . ?
C38A H38A 0.9900 . ?
C38A H38B 0.9900 . ?
C39A H39A 0.9900 . ?
C39A H39B 0.9900 . ?
C39A C40A 1.530(9) . ?
C40A H40A 0.9900 . ?
C40A H40B 0.9900 . ?
C41A H41A 0.9900 . ?
C41A H41B 0.9900 . ?
C41A C42A 1.496(6) . ?
C42A H42A 0.9900 . ?
C42A H42B 0.9900 . ?
C43A H43A 0.9900 . ?
C43A H43B 0.9900 . ?
C43A C44A 1.510(8) . ?
C44A H44A 0.9900 . ?
C44A H44B 0.9900 . ?
C45A H45A 0.9900 . ?
C45A H45B 0.9900 . ?
C45A C46A 1.479(10) . ?
C46A H46A 0.9900 . ?
C46A H46B 0.9900 . ?
C47A H47A 0.9900 . ?
C47A H47B 0.9900 . ?
C47A C48A 1.525(6) . ?
C48A H48A 0.9900 . ?
C48A H48B 0.9900 . ?
C49A H49A 0.9900 . ?
C49A H49B 0.9900 . ?
C49A C50A 1.503(8) . ?
C50A H50A 0.9900 . ?
C50A H50B 0.9900 . ?
C51A H51A 0.9900 . ?
C51A H51B 0.9900 . ?
C51A C52A 1.517(10) . ?
C52A H52A 0.9900 . ?
C52A H52B 0.9900 . ?
K1B O3B 2.860(3) . ?
K1B O4B 3.095(7) . ?
K1B O5B 2.848(5) . ?
K1B O6B 2.866(5) . ?
K1B O7B 2.784(7) . ?
K1B O8B 2.848(4) . ?
K1B N3B 2.924(5) . ?
K1B N4B 3.021(5) . ?
O3B C36B 1.416(5) . ?
O3B C41B 1.412(7) . ?
O4B C42B 1.171(7) . ?
O4B C47B 1.323(9) . ?
O5B C38B 1.402(8) . ?
O5B C43B 1.390(7) . ?
O6B C44B 1.321(10) . ?
O6B C49B 1.381(8) . ?
O7B C40B 1.379(8) . ?
O7B C45B 1.407(6) . ?
O8B C46B 1.391(6) . ?
O8B C51B 1.418(6) . ?
N3B C35B 1.482(9) . ?
N3B C37B 1.477(7) . ?
N3B C39B 1.472(6) . ?
N4B C48B 1.452(9) . ?
N4B C50B 1.529(9) . ?
N4B C52B 1.469(7) . ?
C35B H35C 0.9900 . ?
C35B H35D 0.9900 . ?
C35B C36B 1.519(9) . ?
C36B H36C 0.9900 . ?
C36B H36D 0.9900 . ?
C37B H37C 0.9900 . ?
C37B H37D 0.9900 . ?
C37B C38B 1.515(8) . ?
C38B H38C 0.9900 . ?
C38B H38D 0.9900 . ?
C39B H39C 0.9900 . ?
C39B H39D 0.9900 . ?
C39B C40B 1.508(7) . ?
C40B H40C 0.9900 . ?
C40B H40D 0.9900 . ?
C41B H41C 0.9900 . ?
C41B H41D 0.9900 . ?
C41B C42B 1.559(9) . ?
C42B H42C 0.9900 . ?
C42B H42D 0.9900 . ?
C43B H43C 0.9900 . ?
C43B H43D 0.9900 . ?
C43B C44B 1.537(12) . ?
C44B H44C 0.9900 . ?
C44B H44D 0.9900 . ?
C45B H45C 0.9900 . ?
C45B H45D 0.9900 . ?
C45B C46B 1.512(7) . ?
C46B H46C 0.9900 . ?
C46B H46D 0.9900 . ?
C47B H47C 0.9900 . ?
C47B H47D 0.9900 . ?
C47B C48B 1.557(10) . ?
C48B H48C 0.9900 . ?
C48B H48D 0.9900 . ?
C49B H49C 0.9900 . ?
C49B H49D 0.9900 . ?
C49B C50B 1.497(10) . ?
C50B H50C 0.9900 . ?
C50B H50D 0.9900 . ?
C51B H51C 0.9900 . ?
C51B H51D 0.9900 . ?
C51B C52B 1.494(8) . ?
C52B H52C 0.9900 . ?
C52B H52D 0.9900 . ?
P1A O1A 1.801(3) . ?
P1A O2A 1.734(4) . ?
P1A N1A 1.792(4) . ?
P1A N2A 1.915(3) . ?
O1A C1A 1.351(5) . ?
O2A C22A 1.381(4) . ?
N1A C6A 1.407(5) . ?
N1A C15A 1.409(4) . ?
N2A C16A 1.382(4) . ?
N2A C21A 1.392(4) . ?
C1A C2A 1.435(6) . ?
C1A C6A 1.424(6) . ?
C2A C3A 1.415(4) . ?
C2A C11A 1.529(5) . ?
C3A H3A 0.9500 . ?
C3A C4A 1.389(5) . ?
C4A C5A 1.402(5) . ?
C4A C7A 1.545(4) . ?
C5A H5A 0.9500 . ?
C5A C6A 1.401(6) . ?
C7A C8A 1.522(6) . ?
C7A C9A 1.530(6) . ?
C7A C10A 1.527(6) . ?
C8A H8AA 0.9800 . ?
C8A H8AB 0.9800 . ?
C8A H8AC 0.9800 . ?
C9A H9AA 0.9800 . ?
C9A H9AB 0.9800 . ?
C9A H9AC 0.9800 . ?
C10A H10A 0.9800 . ?
C10A H10B 0.9800 . ?
C10A H10C 0.9800 . ?
C11A C12A 1.545(5) . ?
C11A C13A 1.548(5) . ?
C11A C14A 1.544(5) . ?
C12A H12A 0.9800 . ?
C12A H12B 0.9800 . ?
C12A H12C 0.9800 . ?
C13A H13A 0.9800 . ?
C13A H13B 0.9800 . ?
C13A H13C 0.9800 . ?
C14A H14A 0.9800 . ?
C14A H14B 0.9800 . ?
C14A H14C 0.9800 . ?
C15A C16A 1.411(5) . ?
C15A C20A 1.399(4) . ?
C16A C17A 1.391(4) . ?
C17A H17A 0.9500 . ?
C17A C18A 1.397(4) . ?
C18A H18A 0.9500 . ?
C18A C19A 1.372(6) . ?
C19A H19A 0.9500 . ?
C19A C20A 1.394(6) . ?
C20A H20A 0.9500 . ?
C21A C22A 1.394(5) . ?
C21A C26A 1.393(4) . ?
C22A C23A 1.391(4) . ?
C23A C24A 1.404(5) . ?
C23A C31A 1.524(5) . ?
C24A H24A 0.9500 . ?
C24A C25A 1.389(4) . ?
C25A C26A 1.390(5) . ?
C25A C27A 1.535(4) . ?
C26A H26A 0.9500 . ?
C27A C28A 1.536(5) . ?
C27A C29A 1.534(5) . ?
C27A C30A 1.537(6) . ?
C28A H28A 0.9800 . ?
C28A H28B 0.9800 . ?
C28A H28C 0.9800 . ?
C29A H29A 0.9800 . ?
C29A H29B 0.9800 . ?
C29A H29C 0.9800 . ?
C30A H30A 0.9800 . ?
C30A H30B 0.9800 . ?
C30A H30C 0.9800 . ?
C31A C32A 1.511(7) . ?
C31A C33A 1.548(6) . ?
C31A C34A 1.548(7) . ?
C32A H32A 0.9800 . ?
C32A H32B 0.9800 . ?
C32A H32C 0.9800 . ?
C33A H33A 0.9800 . ?
C33A H33B 0.9800 . ?
C33A H33C 0.9800 . ?
C34A H34A 0.9800 . ?
C34A H34B 0.9800 . ?
C34A H34C 0.9800 . ?
P1B O1B 1.805(7) . ?
P1B O2B 1.722(7) . ?
P1B N1B 1.772(7) . ?
P1B N2B 1.928(7) . ?
O1B C1B 1.363(10) . ?
O2B C22B 1.377(8) . ?
N1B C6B 1.391(8) . ?
N1B C15B 1.391(8) . ?
N2B C16B 1.396(7) . ?
N2B C21B 1.387(7) . ?
C1B C2B 1.376(10) . ?
C1B C6B 1.357(11) . ?
C2B C3B 1.395(7) . ?
C2B C11B 1.518(8) . ?
C3B H3B 0.9500 . ?
C3B C4B 1.390(8) . ?
C4B C5B 1.399(9) . ?
C4B C7B 1.551(8) . ?
C5B H5B 0.9500 . ?
C5B C6B 1.447(11) . ?
C7B C8B 1.532(10) . ?
C7B C9B 1.517(9) . ?
C7B C10B 1.539(11) . ?
C8B H8BA 0.9800 . ?
C8B H8BB 0.9800 . ?
C8B H8BC 0.9800 . ?
C9B H9BA 0.9800 . ?
C9B H9BB 0.9800 . ?
C9B H9BC 0.9800 . ?
C10B H10D 0.9800 . ?
C10B H10E 0.9800 . ?
C10B H10F 0.9800 . ?
C11B C12B 1.530(8) . ?
C11B C13B 1.526(9) . ?
C11B C14B 1.543(8) . ?
C12B H12D 0.9800 . ?
C12B H12E 0.9800 . ?
C12B H12F 0.9800 . ?
C13B H13D 0.9800 . ?
C13B H13E 0.9800 . ?
C13B H13F 0.9800 . ?
C14B H14D 0.9800 . ?
C14B H14E 0.9800 . ?
C14B H14F 0.9800 . ?
C15B C16B 1.408(8) . ?
C15B C20B 1.389(7) . ?
C16B C17B 1.391(8) . ?
C17B H17B 0.9500 . ?
C17B C18B 1.407(8) . ?
C18B H18B 0.9500 . ?
C18B C19B 1.367(10) . ?
C19B H19B 0.9500 . ?
C19B C20B 1.395(9) . ?
C20B H20B 0.9500 . ?
C21B C22B 1.413(8) . ?
C21B C26B 1.388(7) . ?
C22B C23B 1.383(7) . ?
C23B C24B 1.426(9) . ?
C23B C31B 1.532(9) . ?
C24B H24B 0.9500 . ?
C24B C25B 1.399(8) . ?
C25B C26B 1.382(8) . ?
C25B C27B 1.548(7) . ?
C26B H26B 0.9500 . ?
C27B C28B 1.551(8) . ?
C27B C29B 1.530(9) . ?
C27B C30B 1.524(10) . ?
C28B H28D 0.9800 . ?
C28B H28E 0.9800 . ?
C28B H28F 0.9800 . ?
C29B H29D 0.9800 . ?
C29B H29E 0.9800 . ?
C29B H29F 0.9800 . ?
C30B H30D 0.9800 . ?
C30B H30E 0.9800 . ?
C30B H30F 0.9800 . ?
C31B C32B 1.541(11) . ?
C31B C33B 1.548(10) . ?
C31B C34B 1.551(11) . ?
C32B H32D 0.9800 . ?
C32B H32E 0.9800 . ?
C32B H32F 0.9800 . ?
C33B H33D 0.9800 . ?
C33B H33E 0.9800 . ?
C33B H33F 0.9800 . ?
C34B H34D 0.9800 . ?
C34B H34E 0.9800 . ?
C34B H34F 0.9800 . ?

loop_
_geom_torsion_atom_site_label_1
_geom_torsion_atom_site_label_2
_geom_torsion_atom_site_label_3
_geom_torsion_atom_site_label_4
_geom_torsion
_geom_torsion_site_symmetry_1
_geom_torsion_site_symmetry_2
_geom_torsion_site_symmetry_3
_geom_torsion_site_symmetry_4
_geom_torsion_publ_flag
K1A O3A C36A C35A -53.6(5) . . . . ?
K1A O3A C41A C42A 56.0(4) . . . . ?
K1A O4A C42A C41A 38.8(5) . . . . ?
K1A O4A C47A C48A -47.3(6) . . . . ?
K1A O5A C38A C37A -50.7(5) . . . . ?
K1A O5A C43A C44A 42.1(6) . . . . ?
K1A O6A C44A C43A 50.0(5) . . . . ?
K1A O6A C49A C50A -48.5(6) . . . . ?
K1A O7A C40A C39A -49.9(6) . . . . ?
K1A O7A C45A C46A -54.0(7) . . . . ?
K1A O8A C46A C45A 8.5(8) . . . . ?
K1A O8A C51A C52A -47.6(7) . . . . ?
K1A N3A C35A C36A -46.8(8) . . . . ?
K1A N3A C37A C38A -42.4(5) . . . . ?
K1A N3A C39A C40A -40.9(5) . . . . ?
K1A N4A C48A C47A -41.7(5) . . . . ?
K1A N4A C50A C49A -47.0(7) . . . . ?
K1A N4A C52A C51A -44.5(6) . . . . ?
O3A C41A C42A O4A -63.7(5) . . . . ?
O4A C47A C48A N4A 58.0(6) . . . . ?
O5A C43A C44A O6A -62.2(6) . . . . ?
O6A C49A C50A N4A 66.1(8) . . . . ?
O7A C45A C46A O8A 36.7(10) . . . . ?
O8A C51A C52A N4A 62.8(7) . . . . ?
N3A C35A C36A O3A 70.2(8) . . . . ?
N3A C37A C38A O5A 63.2(6) . . . . ?
N3A C39A C40A O7A 61.7(7) . . . . ?
C35A N3A C37A C38A -160.4(5) . . . . ?
C35A N3A C39A C40A 77.5(7) . . . . ?
C36A O3A C41A C42A -176.6(3) . . . . ?
C37A N3A C35A C36A 72.0(8) . . . . ?
C37A N3A C39A C40A -160.9(5) . . . . ?
C38A O5A C43A C44A -176.5(5) . . . . ?
C39A N3A C35A C36A -166.8(6) . . . . ?
C39A N3A C37A C38A 78.5(5) . . . . ?
C40A O7A C45A C46A 126.9(9) . . . . ?
C41A O3A C36A C35A -178.7(4) . . . . ?
C42A O4A C47A C48A 166.9(5) . . . . ?
C43A O5A C38A C37A 168.9(4) . . . . ?
C44A O6A C49A C50A 177.0(4) . . . . ?
C45A O7A C40A C39A 129.1(7) . . . . ?
C46A O8A C51A C52A 178.2(6) . . . . ?
C47A O4A C42A C41A -173.2(5) . . . . ?
C48A N4A C50A C49A 73.5(7) . . . . ?
C48A N4A C52A C51A -165.4(5) . . . . ?
C49A O6A C44A C43A -172.9(4) . . . . ?
C50A N4A C48A C47A -160.2(4) . . . . ?
C50A N4A C52A C51A 71.4(7) . . . . ?
C51A O8A C46A C45A 147.0(6) . . . . ?
C52A N4A C48A C47A 77.1(5) . . . . ?
C52A N4A C50A C49A -162.7(6) . . . . ?
K1B O3B C36B C35B 47.6(6) . . . . ?
K1B O3B C41B C42B -57.1(7) . . . . ?
K1B O4B C42B C41B -2.4(11) . . . . ?
K1B O4B C47B C48B -2.7(18) . . . . ?
K1B O5B C38B C37B 48.8(6) . . . . ?
K1B O5B C43B C44B -36.0(9) . . . . ?
K1B O6B C44B C43B -48.5(10) . . . . ?
K1B O6B C49B C50B 42.8(8) . . . . ?
K1B O7B C40B C39B 34.5(8) . . . . ?
K1B O7B C45B C46B -50.6(8) . . . . ?
K1B O8B C46B C45B -40.6(5) . . . . ?
K1B O8B C51B C52B 52.5(5) . . . . ?
K1B N3B C35B C36B 43.8(9) . . . . ?
K1B N3B C37B C38B 43.1(6) . . . . ?
K1B N3B C39B C40B 53.6(6) . . . . ?
K1B N4B C48B C47B 46.0(9) . . . . ?
K1B N4B C50B C49B 46.1(7) . . . . ?
K1B N4B C52B C51B 39.3(8) . . . . ?
O3B C41B C42B O4B 41.2(12) . . . . ?
O4B C47B C48B N4B -33(2) . . . . ?
O5B C43B C44B O6B 57.4(12) . . . . ?
O6B C49B C50B N4B -61.2(9) . . . . ?
O7B C45B C46B O8B 60.8(7) . . . . ?
O8B C51B C52B N4B -62.6(8) . . . . ?
N3B C35B C36B O3B -63.1(9) . . . . ?
N3B C37B C38B O5B -61.7(7) . . . . ?
N3B C39B C40B O7B -63.2(8) . . . . ?
C35B N3B C37B C38B -79.7(8) . . . . ?
C35B N3B C39B C40B 173.4(6) . . . . ?
C36B O3B C41B C42B 174.4(5) . . . . ?
C37B N3B C35B C36B 167.5(7) . . . . ?
C37B N3B C39B C40B -67.9(7) . . . . ?
C38B O5B C43B C44B -176.1(7) . . . . ?
C39B N3B C35B C36B -71.9(9) . . . . ?
C39B N3B C37B C38B 159.7(5) . . . . ?
C40B O7B C45B C46B 167.4(6) . . . . ?
C41B O3B C36B C35B 173.5(6) . . . . ?
C42B O4B C47B C48B -138.0(13) . . . . ?
C43B O5B C38B C37B -171.7(6) . . . . ?
C44B O6B C49B C50B 176.7(8) . . . . ?
C45B O7B C40B C39B 175.2(7) . . . . ?
C46B O8B C51B C52B -171.3(5) . . . . ?
C47B O4B C42B C41B 131.4(11) . . . . ?
C48B N4B C50B C49B 164.7(6) . . . . ?
C48B N4B C52B C51B -78.2(8) . . . . ?
C49B O6B C44B C43B 174.3(8) . . . . ?
C50B N4B C48B C47B -72.0(9) . . . . ?
C50B N4B C52B C51B 154.0(7) . . . . ?
C51B O8B C46B C45B -176.9(5) . . . . ?
C52B N4B C48B C47B 165.7(8) . . . . ?
C52B N4B C50B C49B -71.7(8) . . . . ?
P1A O1A C1A C2A 169.5(6) . . . . ?
P1A O1A C1A C6A -13.4(10) . . . . ?
P1A O2A C22A C21A -16.8(7) . . . . ?
P1A O2A C22A C23A 165.5(5) . . . . ?
P1A N1A C6A C1A 7.1(6) . . . . ?
P1A N1A C6A C5A -172.6(7) . . . . ?
P1A N1A C15A C16A 16.3(4) . . . . ?
P1A N1A C15A C20A -161.5(4) . . . . ?
P1A N2A C16A C15A -8.4(4) . . . . ?
P1A N2A C16A C17A 169.5(3) . . . . ?
P1A N2A C21A C22A 11.5(4) . . . . ?
P1A N2A C21A C26A -169.0(4) . . . . ?
O1A P1A O2A C22A -179.5(6) . . . . ?
O1A P1A N1A C6A -11.6(4) . . . . ?
O1A P1A N1A C15A -179.3(4) . . . . ?
O1A C1A C2A C3A 179.5(7) . . . . ?
O1A C1A C2A C11A -4.7(12) . . . . ?
O1A C1A C6A N1A 3.8(9) . . . . ?
O1A C1A C6A C5A -176.4(7) . . . . ?
O2A P1A O1A C1A -100.5(7) . . . . ?
O2A P1A N1A C6A 70.3(4) . . . . ?
O2A P1A N1A C15A -97.5(3) . . . . ?
O2A C22A C23A C24A 177.4(6) . . . . ?
O2A C22A C23A C31A -0.1(8) . . . . ?
N1A P1A O1A C1A 14.4(7) . . . . ?
N1A P1A O2A C22A 98.6(5) . . . . ?
N1A C15A C16A N2A -4.3(4) . . . . ?
N1A C15A C16A C17A 177.6(3) . . . . ?
N1A C15A C20A C19A -179.4(4) . . . . ?
N2A P1A O1A C1A -40.9(12) . . . . ?
N2A P1A O2A C22A 18.5(5) . . . . ?
N2A P1A N1A C6A 151.2(3) . . . . ?
N2A P1A N1A C15A -16.6(3) . . . . ?
N2A C16A C17A C18A -175.0(4) . . . . ?
N2A C21A C22A O2A 2.2(6) . . . . ?
N2A C21A C22A C23A 179.9(4) . . . . ?
N2A C21A C26A C25A -179.6(4) . . . . ?
C1A C2A C3A C4A -2.5(7) . . . . ?
C1A C2A C11A C12A 63.5(8) . . . . ?
C1A C2A C11A C13A -176.5(6) . . . . ?
C1A C2A C11A C14A -56.9(7) . . . . ?
C2A C1A C6A N1A -179.3(7) . . . . ?
C2A C1A C6A C5A 0.5(12) . . . . ?
C2A C3A C4A C5A -1.3(7) . . . . ?
C2A C3A C4A C7A -179.9(4) . . . . ?
C3A C2A C11A C12A -121.0(5) . . . . ?
C3A C2A C11A C13A -1.0(6) . . . . ?
C3A C2A C11A C14A 118.6(4) . . . . ?
C3A C4A C5A C6A 5.4(10) . . . . ?
C3A C4A C7A C8A 62.4(5) . . . . ?
C3A C4A C7A C9A -56.1(6) . . . . ?
C3A C4A C7A C10A -177.3(4) . . . . ?
C4A C5A C6A N1A 174.9(5) . . . . ?
C4A C5A C6A C1A -4.8(11) . . . . ?
C5A C4A C7A C8A -116.1(6) . . . . ?
C5A C4A C7A C9A 125.3(6) . . . . ?
C5A C4A C7A C10A 4.2(6) . . . . ?
C6A N1A C15A C16A -149.3(4) . . . . ?
C6A N1A C15A C20A 32.9(7) . . . . ?
C6A C1A C2A C3A 2.9(11) . . . . ?
C6A C1A C2A C11A 178.7(7) . . . . ?
C7A C4A C5A C6A -176.1(6) . . . . ?
C11A C2A C3A C4A -178.5(4) . . . . ?
C15A N1A C6A C1A 172.9(5) . . . . ?
C15A N1A C6A C5A -6.8(10) . . . . ?
C15A C16A C17A C18A 2.7(6) . . . . ?
C16A N2A C21A C22A -130.2(4) . . . . ?
C16A N2A C21A C26A 49.4(6) . . . . ?
C16A C15A C20A C19A 3.0(6) . . . . ?
C16A C17A C18A C19A 0.5(6) . . . . ?
C17A C18A C19A C20A -2.0(7) . . . . ?
C18A C19A C20A C15A 0.2(7) . . . . ?
C20A C15A C16A N2A 173.7(4) . . . . ?
C20A C15A C16A C17A -4.4(5) . . . . ?
C21A N2A C16A C15A 132.3(4) . . . . ?
C21A N2A C16A C17A -49.8(6) . . . . ?
C21A C22A C23A C24A -0.1(7) . . . . ?
C21A C22A C23A C31A -177.6(5) . . . . ?
C22A C21A C26A C25A -0.1(6) . . . . ?
C22A C23A C24A C25A -0.3(7) . . . . ?
C22A C23A C31A C32A -58.2(7) . . . . ?
C22A C23A C31A C33A 178.4(6) . . . . ?
C22A C23A C31A C34A 61.2(7) . . . . ?
C23A C24A C25A C26A 0.6(6) . . . . ?
C23A C24A C25A C27A -179.9(4) . . . . ?
C24A C23A C31A C32A 124.4(7) . . . . ?
C24A C23A C31A C33A 1.1(8) . . . . ?
C24A C23A C31A C34A -116.1(7) . . . . ?
C24A C25A C26A C21A -0.4(5) . . . . ?
C24A C25A C27A C28A -62.5(5) . . . . ?
C24A C25A C27A C29A 178.6(4) . . . . ?
C24A C25A C27A C30A 56.7(5) . . . . ?
C26A C21A C22A O2A -177.4(5) . . . . ?
C26A C21A C22A C23A 0.3(7) . . . . ?
C26A C25A C27A C28A 117.0(4) . . . . ?
C26A C25A C27A C29A -1.9(5) . . . . ?
C26A C25A C27A C30A -123.8(4) . . . . ?
C27A C25A C26A C21A -179.9(4) . . . . ?
C31A C23A C24A C25A 177.2(5) . . . . ?
P1B O1B C1B C2B 163.7(19) . . . . ?
P1B O1B C1B C6B -10(2) . . . . ?
P1B O2B C22B C21B -19.0(15) . . . . ?
P1B O2B C22B C23B 163.3(10) . . . . ?
P1B N1B C6B C1B 11.6(15) . . . . ?
P1B N1B C6B C5B -161.6(11) . . . . ?
P1B N1B C15B C16B 17.1(8) . . . . ?
P1B N1B C15B C20B -159.9(6) . . . . ?
P1B N2B C16B C15B -8.5(8) . . . . ?
P1B N2B C16B C17B 169.4(6) . . . . ?
P1B N2B C21B C22B 11.7(9) . . . . ?
P1B N2B C21B C26B -167.1(8) . . . . ?
O1B P1B O2B C22B -179.8(11) . . . . ?
O1B P1B N1B C6B -14.1(9) . . . . ?
O1B P1B N1B C15B -179.9(7) . . . . ?
O1B C1B C2B C3B 178.3(18) . . . . ?
O1B C1B C2B C11B 7(3) . . . . ?
O1B C1B C6B N1B -1(2) . . . . ?
O1B C1B C6B C5B 170.9(17) . . . . ?
O2B P1B O1B C1B -104.0(14) . . . . ?
O2B P1B N1B C6B 68.8(9) . . . . ?
O2B P1B N1B C15B -96.9(7) . . . . ?
O2B C22B C23B C24B 177.6(12) . . . . ?
O2B C22B C23B C31B -1.9(16) . . . . ?
N1B P1B O1B C1B 12.5(13) . . . . ?
N1B P1B O2B C22B 98.2(11) . . . . ?
N1B C15B C16B N2B -4.3(8) . . . . ?
N1B C15B C16B C17B 177.6(6) . . . . ?
N1B C15B C20B C19B 179.9(7) . . . . ?
N2B P1B O1B C1B -39(2) . . . . ?
N2B P1B O2B C22B 20.3(10) . . . . ?
N2B P1B N1B C6B 148.5(8) . . . . ?
N2B P1B N1B C15B -17.3(6) . . . . ?
N2B C16B C17B C18B -174.7(7) . . . . ?
N2B C21B C22B O2B 3.2(13) . . . . ?
N2B C21B C22B C23B -179.0(9) . . . . ?
N2B C21B C26B C25B 178.6(7) . . . . ?
C1B C2B C3B C4B 10.0(17) . . . . ?
C1B C2B C11B C12B 51.2(15) . . . . ?
C1B C2B C11B C13B 171.2(13) . . . . ?
C1B C2B C11B C14B -67.8(14) . . . . ?
C2B C1B C6B N1B -175.4(13) . . . . ?
C2B C1B C6B C5B -4(3) . . . . ?
C2B C3B C4B C5B 0.4(14) . . . . ?
C2B C3B C4B C7B 176.8(8) . . . . ?
C3B C2B C11B C12B -119.5(11) . . . . ?
C3B C2B C11B C13B 0.5(13) . . . . ?
C3B C2B C11B C14B 121.5(9) . . . . ?
C3B C4B C5B C6B -9.8(17) . . . . ?
C3B C4B C7B C8B 52.6(10) . . . . ?
C3B C4B C7B C9B -68.3(10) . . . . ?
C3B C4B C7B C10B 171.0(7) . . . . ?
C4B C5B C6B N1B -176.3(11) . . . . ?
C4B C5B C6B C1B 13(3) . . . . ?
C5B C4B C7B C8B -131.1(11) . . . . ?
C5B C4B C7B C9B 108.0(11) . . . . ?
C5B C4B C7B C10B -12.7(12) . . . . ?
C6B N1B C15B C16B -147.9(9) . . . . ?
C6B N1B C15B C20B 35.2(12) . . . . ?
C6B C1B C2B C3B -8(2) . . . . ?
C6B C1B C2B C11B -179.3(13) . . . . ?
C7B C4B C5B C6B 173.9(10) . . . . ?
C11B C2B C3B C4B 179.9(9) . . . . ?
C15B N1B C6B C1B 176.7(12) . . . . ?
C15B N1B C6B C5B 3.5(17) . . . . ?
C15B C16B C17B C18B 3.1(10) . . . . ?
C16B N2B C21B C22B -133.4(9) . . . . ?
C16B N2B C21B C26B 47.8(12) . . . . ?
C16B C15B C20B C19B 3.2(10) . . . . ?
C16B C17B C18B C19B 0.9(11) . . . . ?
C17B C18B C19B C20B -3.0(12) . . . . ?
C18B C19B C20B C15B 0.9(11) . . . . ?
C20B C15B C16B N2B 173.0(6) . . . . ?
C20B C15B C16B C17B -5.2(10) . . . . ?
C21B N2B C16B C15B 135.7(7) . . . . ?
C21B N2B C16B C17B -46.3(12) . . . . ?
C21B C22B C23B C24B 0.0(14) . . . . ?
C21B C22B C23B C31B -179.4(11) . . . . ?
C22B C21B C26B C25B -0.1(12) . . . . ?
C22B C23B C24B C25B 0.2(14) . . . . ?
C22B C23B C31B C32B -54.6(14) . . . . ?
C22B C23B C31B C33B -174.4(10) . . . . ?
C22B C23B C31B C34B 66.5(13) . . . . ?
C23B C24B C25B C26B -0.3(13) . . . . ?
C23B C24B C25B C27B -180.0(9) . . . . ?
C24B C23B C31B C32B 125.9(12) . . . . ?
C24B C23B C31B C33B 6.2(15) . . . . ?
C24B C23B C31B C34B -113.0(13) . . . . ?
C24B C25B C26B C21B 0.3(11) . . . . ?
C24B C25B C27B C28B -55.8(9) . . . . ?
C24B C25B C27B C29B -175.0(7) . . . . ?
C24B C25B C27B C30B 64.3(8) . . . . ?
C26B C21B C22B O2B -177.8(10) . . . . ?
C26B C21B C22B C23B -0.1(14) . . . . ?
C26B C25B C27B C28B 124.5(7) . . . . ?
C26B C25B C27B C29B 5.4(9) . . . . ?
C26B C25B C27B C30B -115.4(7) . . . . ?
C27B C25B C26B C21B 179.9(7) . . . . ?
C31B C23B C24B C25B 179.6(9) . . . . ?
